data_7020115
loop_
_publ_author_name
'Higelin, Alexander'
'Haber, Christoph'
'Meier, Stefan'
'Krossing, Ingo'

_publ_section_title
;
 Isolated cationic crown ether complexes of gallium(I) and indium(I).
;
_journal_issue 39
_journal_name_full 'Dalton transactions (Cambridge, England : 2003)'
_journal_page_first 12011
_journal_page_last 12015
_journal_paper_doi 10.1039/c2dt30379e
_journal_volume 41
_journal_year 2012
_chemical_formula_moiety '4(In C12 O6 H24), 4(Al F36 O4 C16), 9(C6 H5 F)'
_chemical_formula_sum 'C166 H141 Al4 F153 In4 O40'
_chemical_formula_weight 6249.82
_chemical_name_common (In(18-crown-6)(PhF)2)2(Al(OC(CF3)3)4)2.0.5PhF
_chemical_name_systematic '[In(18-crown-6)(PhF)2]2[Al(OC(CF3)3)4]2.0.5PhF'
_space_group_crystal_system monoclinic
_space_group_IT_number 14
_space_group_name_Hall '-P 2yn'
_space_group_name_H-M_alt 'P 1 21/n 1'
_symmetry_space_group_name_Hall '-P 2yn'
_symmetry_space_group_name_H-M 'P 1 21/n 1'
_atom_sites_solution_hydrogens geom
_atom_sites_solution_primary direct
_atom_sites_solution_secondary difmap
_audit_creation_date 2012-01-05
_audit_creation_method
;
Olex2 1.1
(compiled 2011.11.01 svn.r2039, GUI svn.r3906)
;
_cell_angle_alpha 90.00
_cell_angle_beta 95.9320(10)
_cell_angle_gamma 90.00
_cell_formula_units_Z 2
_cell_length_a 19.7449(3)
_cell_length_b 15.9218(2)
_cell_length_c 35.6744(6)
_cell_measurement_reflns_used 9921
_cell_measurement_temperature 100
_cell_measurement_theta_max 27.945
_cell_measurement_theta_min 2.304
_cell_volume 11155.1(3)
_computing_cell_refinement 'Bruker SAINT'
_computing_data_collection 'Bruker Apex2'
_computing_data_reduction 'SAINT v7.68A (Bruker, 2009)'
_computing_molecular_graphics
;
O. V. Dolomanov, L. J. Bourhis, R. J. Gildea, J. A. K. Howard and H. Puschmann,
OLEX2: a complete structure solution, refinement and analysis program.
J. Appl. Cryst. (2009). 42, 339-341.
;
_computing_publication_material
;
O. V. Dolomanov, L. J. Bourhis, R. J. Gildea, J. A. K. Howard and H. Puschmann,
OLEX2: a complete structure solution, refinement and analysis program.
J. Appl. Cryst. (2009). 42, 339-341.
;
_computing_structure_refinement
;
XL, G.M. Sheldrick, Acta Cryst.
(2008). A64, 112-122
;
_computing_structure_solution 'SHELXS-97 (Sheldrick, 2008)'
_diffrn_ambient_temperature 100
_diffrn_detector_area_resol_mean 8
_diffrn_measured_fraction_theta_full 0.975
_diffrn_measured_fraction_theta_max 0.975
_diffrn_measurement_device_type 'Bruker SMART APEX-II CCD area detector'
_diffrn_measurement_method '\w and \f scans'
_diffrn_radiation_monochromator 'double mirrors'
_diffrn_radiation_type MoK\a
_diffrn_radiation_wavelength 0.71073
_diffrn_reflns_av_R_equivalents 0.0306
_diffrn_reflns_av_unetI/netI 0.0354
_diffrn_reflns_limit_h_max 8
_diffrn_reflns_limit_h_min -25
_diffrn_reflns_limit_k_max 20
_diffrn_reflns_limit_k_min -20
_diffrn_reflns_limit_l_max 45
_diffrn_reflns_limit_l_min -44
_diffrn_reflns_number 75318
_diffrn_reflns_theta_full 27.48
_diffrn_reflns_theta_max 27.48
_diffrn_reflns_theta_min 1.65
_diffrn_source 'ImuS microsource'
_diffrn_source_current 0.6
_diffrn_source_power 0.03
_diffrn_source_target Mo
_diffrn_source_voltage 50.0
_exptl_absorpt_coefficient_mu 0.623
_exptl_absorpt_correction_T_max 0.7457
_exptl_absorpt_correction_T_min 0.6478
_exptl_absorpt_correction_type multi-scan
_exptl_absorpt_process_details
;
SADABS-2008/1 (Bruker,2008) was used for absorption correction.
R(int) was 0.0862 before and 0.0431 after correction.
The Ratio of minimum to maximum transmission is 0.8687.
The \l/2 correction factor is 0.0015.
;
_exptl_crystal_colour 'clear light colourless'
_exptl_crystal_colour_lustre clear
_exptl_crystal_colour_modifier light
_exptl_crystal_colour_primary colourless
_exptl_crystal_density_diffrn 1.861
_exptl_crystal_density_method 'not measured'
_exptl_crystal_description block
_exptl_crystal_F_000 5648
_exptl_crystal_preparation perfluoroetheroil
_exptl_crystal_recrystallization_method fluorobenzene
_exptl_crystal_size_max 0.2
_exptl_crystal_size_mid 0.2
_exptl_crystal_size_min 0.1
_refine_diff_density_max 0.824
_refine_diff_density_min -0.600
_refine_diff_density_rms 0.102
_refine_ls_extinction_method none
_refine_ls_goodness_of_fit_ref 1.036
_refine_ls_hydrogen_treatment constr
_refine_ls_matrix_type full
_refine_ls_number_parameters 2111
_refine_ls_number_reflns 24937
_refine_ls_number_restraints 3408
_refine_ls_restrained_S_all 1.003
_refine_ls_R_factor_all 0.0761
_refine_ls_R_factor_gt 0.0539
_refine_ls_shift/su_max 0.001
_refine_ls_shift/su_mean 0.000
_refine_ls_structure_factor_coef Fsqd
_refine_ls_weighting_details 'calc w=1/[\s^2^(Fo^2^)+(0.0703P)^2^+31.1683P] where P=(Fo^2^+2Fc^2^)/3'
_refine_ls_weighting_scheme calc
_refine_ls_wR_factor_gt 0.1364
_refine_ls_wR_factor_ref 0.1519
_reflns_number_gt 19041
_reflns_number_total 24937
_reflns_threshold_expression >2sigma(I)
_cod_data_source_file c2dt30379e.txt
_cod_data_source_block input
_cod_database_code 7020115

loop_
_space_group_symop_id
_space_group_symop_operation_xyz
1 'x, y, z'
2 '-x+1/2, y+1/2, -z+1/2'
3 '-x, -y, -z'
4 'x-1/2, -y-1/2, z-1/2'

loop_
_atom_site_label
_atom_site_type_symbol
_atom_site_fract_x
_atom_site_fract_y
_atom_site_fract_z
_atom_site_U_iso_or_equiv
_atom_site_adp_type
_atom_site_occupancy
_atom_site_symmetry_multiplicity
_atom_site_calc_flag
_atom_site_refinement_flags
_atom_site_disorder_assembly
_atom_site_disorder_group
In1 In 0.611690(13) 0.211926(17) 0.176329(8) 0.02509(7) Uani 1 1 d . . .
In2 In 0.218099(14) 0.754840(18) 0.094543(8) 0.03037(8) Uani 1 1 d . . .
Al1 Al 0.09141(5) 0.22737(6) 0.18071(3) 0.0170(2) Uani 1 1 d . . .
Al1A Al 0.74445(5) 0.69504(7) 0.06500(3) 0.0223(2) Uani 1 1 d . . .
O1 O 0.0824(8) 0.3346(7) 0.1900(3) 0.0228(11) Uani 0.722(3) 1 d PD A 1
C1 C 0.0733(3) 0.3911(5) 0.21725(19) 0.0253(8) Uani 0.722(3) 1 d PD A 1
C2 C 0.1326(3) 0.3911(4) 0.24880(16) 0.0363(12) Uani 0.722(3) 1 d PD A 1
C3 C 0.0064(3) 0.3736(4) 0.23595(17) 0.0368(13) Uani 0.722(3) 1 d PD A 1
C4 C 0.0666(3) 0.4785(4) 0.19825(18) 0.0386(16) Uani 0.722(3) 1 d PD A 1
F1 F 0.18805(18) 0.4264(3) 0.23666(12) 0.0551(11) Uani 0.722(3) 1 d PDU A 1
F2 F 0.1481(2) 0.3114(2) 0.25934(12) 0.0449(10) Uani 0.722(3) 1 d PDU A 1
F3 F 0.1183(4) 0.4322(5) 0.27920(17) 0.0459(12) Uani 0.722(3) 1 d PDU A 1
F4 F 0.0154(2) 0.3166(2) 0.26244(11) 0.0495(10) Uani 0.722(3) 1 d PDU A 1
F5 F -0.0427(3) 0.3462(4) 0.20972(14) 0.0545(14) Uani 0.722(3) 1 d PDU A 1
F6 F -0.0177(4) 0.4423(5) 0.2517(2) 0.0544(13) Uani 0.722(3) 1 d PDU A 1
F7 F 0.0086(2) 0.4892(2) 0.17827(12) 0.0544(11) Uani 0.722(3) 1 d PDU A 1
F8 F 0.1145(3) 0.4867(2) 0.17490(12) 0.0569(11) Uani 0.722(3) 1 d PDU A 1
F9 F 0.0744(7) 0.5415(8) 0.2233(4) 0.0434(7) Uani 0.722(3) 1 d PDU A 1
O1B O 0.078(2) 0.329(2) 0.1912(9) 0.0228(11) Uani 0.278(3) 1 d PD A 2
C1B C 0.0680(6) 0.3904(11) 0.2164(4) 0.0253(8) Uani 0.278(3) 1 d PD A 2
C2B C -0.0097(6) 0.4011(8) 0.2197(4) 0.0363(12) Uani 0.278(3) 1 d PD A 2
C3B C 0.1023(6) 0.3664(8) 0.2559(3) 0.0368(13) Uani 0.278(3) 1 d PD A 2
C4B C 0.0964(7) 0.4745(10) 0.2032(4) 0.0386(16) Uani 0.278(3) 1 d PD A 2
F1B F -0.0392(9) 0.3281(9) 0.2211(5) 0.0551(11) Uani 0.278(3) 1 d PDU A 2
F2B F -0.0369(5) 0.4470(6) 0.1908(2) 0.0449(10) Uani 0.278(3) 1 d PDU A 2
F3B F -0.0191(11) 0.4429(13) 0.2513(4) 0.0459(12) Uani 0.278(3) 1 d PDU A 2
F4B F 0.1640(6) 0.3333(8) 0.2518(4) 0.0495(10) Uani 0.278(3) 1 d PDU A 2
F5B F 0.0654(5) 0.3086(6) 0.2724(3) 0.0545(14) Uani 0.278(3) 1 d PDU A 2
F6B F 0.1148(10) 0.4309(11) 0.2792(6) 0.0544(13) Uani 0.278(3) 1 d PDU A 2
F7B F 0.0745(7) 0.4879(7) 0.1668(3) 0.0544(11) Uani 0.278(3) 1 d PDU A 2
F8B F 0.1657(6) 0.4737(6) 0.2105(3) 0.0569(11) Uani 0.278(3) 1 d PDU A 2
F9B F 0.0760(18) 0.5399(19) 0.2225(10) 0.0434(7) Uani 0.278(3) 1 d PDU A 2
O2 O 0.0692(9) 0.2095(13) 0.1329(4) 0.017(2) Uani 0.570(4) 1 d PD A 1
C5 C 0.0291(4) 0.2263(5) 0.1011(3) 0.0212(12) Uani 0.570(4) 1 d PD A 1
C6 C 0.0425(3) 0.1581(5) 0.07160(19) 0.0352(8) Uani 0.570(4) 1 d PD A 1
C7 C -0.0481(3) 0.2235(5) 0.1075(2) 0.0352(8) Uani 0.570(4) 1 d PD A 1
C8 C 0.0439(4) 0.3151(5) 0.0860(2) 0.0352(8) Uani 0.570(4) 1 d PD A 1
F10 F 0.1005(2) 0.1737(3) 0.05688(14) 0.0482(13) Uani 0.570(4) 1 d PDU A 1
F11 F -0.0071(5) 0.1564(10) 0.0431(3) 0.053(3) Uani 0.570(4) 1 d PDU A 1
F12 F 0.0471(8) 0.0829(8) 0.0870(6) 0.053(4) Uani 0.570(4) 1 d PDU A 1
F13 F -0.0688(3) 0.1432(4) 0.10983(17) 0.0490(14) Uani 0.570(4) 1 d PDU A 1
F14 F -0.0582(4) 0.2621(4) 0.1398(2) 0.0440(17) Uani 0.570(4) 1 d PDU A 1
F15 F -0.0882(8) 0.2612(12) 0.0809(4) 0.061(4) Uani 0.570(4) 1 d PDU A 1
F16 F 0.0179(2) 0.3747(3) 0.10557(13) 0.0409(12) Uani 0.570(4) 1 d PDU A 1
F17 F 0.1112(3) 0.3278(4) 0.0891(2) 0.0443(17) Uani 0.570(4) 1 d PDU A 1
F18 F 0.0200(7) 0.3263(9) 0.0500(3) 0.046(3) Uani 0.570(4) 1 d PDU A 1
O2B O 0.0595(12) 0.2111(18) 0.1355(5) 0.029(6) Uani 0.430(4) 1 d PD A 2
C5B C 0.0169(6) 0.2257(6) 0.1043(4) 0.0212(12) Uani 0.430(4) 1 d PD A 2
C6B C -0.0014(4) 0.1417(5) 0.0835(2) 0.0352(8) Uani 0.430(4) 1 d PD A 2
C7B C -0.0504(5) 0.2658(6) 0.1157(3) 0.0352(8) Uani 0.430(4) 1 d PD A 2
C8B C 0.0491(5) 0.2875(6) 0.0775(3) 0.0352(8) Uani 0.430(4) 1 d PD A 2
F10B F -0.0449(4) 0.0976(5) 0.1022(2) 0.0496(19) Uani 0.430(4) 1 d PDU A 2
F11B F -0.0303(6) 0.1530(13) 0.0487(3) 0.049(3) Uani 0.430(4) 1 d PDU A 2
F12B F 0.0535(8) 0.0947(10) 0.0824(6) 0.052(4) Uani 0.430(4) 1 d PDU A 2
F13B F -0.0667(5) 0.2259(7) 0.1467(3) 0.051(3) Uani 0.430(4) 1 d PDU A 2
F14B F -0.1003(10) 0.2572(16) 0.0879(5) 0.056(5) Uani 0.430(4) 1 d PDU A 2
F15B F -0.0394(4) 0.3451(4) 0.1252(2) 0.064(2) Uani 0.430(4) 1 d PDU A 2
F16B F 0.0833(5) 0.3474(6) 0.0965(3) 0.061(3) Uani 0.430(4) 1 d PDU A 2
F17B F 0.0015(8) 0.3223(13) 0.0525(5) 0.064(6) Uani 0.430(4) 1 d PDU A 2
F18B F 0.0909(3) 0.2487(6) 0.05642(18) 0.061(2) Uani 0.430(4) 1 d PDU A 2
O3 O 0.04385(13) 0.17405(16) 0.21112(7) 0.0272(6) Uani 1 1 d D A .
C9 C 0.03099(18) 0.0998(2) 0.22713(10) 0.0284(8) Uani 1 1 d D . .
C10 C 0.0048(2) 0.0348(2) 0.19631(11) 0.0343(9) Uani 1 1 d D A .
C11 C 0.0968(2) 0.0654(3) 0.25015(12) 0.0382(10) Uani 1 1 d D A .
C12 C -0.0247(2) 0.1138(3) 0.25414(12) 0.0388(10) Uani 1 1 d D A .
F19 F 0.00784(15) -0.04437(15) 0.20930(7) 0.0468(7) Uani 1 1 d D . .
F20 F -0.05880(13) 0.05089(17) 0.18292(7) 0.0435(6) Uani 1 1 d D . .
F21 F 0.04245(13) 0.03778(15) 0.16776(7) 0.0374(5) Uani 1 1 d D . .
F22 F 0.08336(15) 0.00760(17) 0.27544(8) 0.0509(7) Uani 1 1 d D . .
F23 F 0.13874(13) 0.02950(16) 0.22755(8) 0.0450(6) Uani 1 1 d D . .
F24 F 0.13096(14) 0.12697(16) 0.26870(7) 0.0446(6) Uani 1 1 d D . .
F25 F 0.00139(15) 0.15099(18) 0.28586(7) 0.0503(7) Uani 1 1 d D . .
F26 F -0.05272(15) 0.04072(17) 0.26379(8) 0.0516(7) Uani 1 1 d D . .
F27 F -0.07422(13) 0.16198(17) 0.23847(8) 0.0455(6) Uani 1 1 d D . .
O4 O 0.17418(12) 0.19295(16) 0.18883(7) 0.0259(5) Uani 1 1 d D A .
C13 C 0.23685(17) 0.1888(2) 0.17645(10) 0.0295(8) Uani 1 1 d D . .
C14 C 0.2328(2) 0.1595(3) 0.13506(13) 0.0412(10) Uani 1 1 d D A .
C15 C 0.28114(19) 0.1278(3) 0.20231(12) 0.0369(9) Uani 1 1 d D A .
C16 C 0.2703(2) 0.2785(3) 0.17930(14) 0.0418(11) Uani 1 1 d D A .
F28 F 0.21113(14) 0.2197(2) 0.11120(8) 0.0521(7) Uani 1 1 d D . .
F29 F 0.19054(13) 0.09437(19) 0.12962(8) 0.0493(7) Uani 1 1 d D . .
F30 F 0.29356(13) 0.1343(2) 0.12573(8) 0.0557(8) Uani 1 1 d D . .
F31 F 0.26468(14) 0.04885(16) 0.19301(9) 0.0502(7) Uani 1 1 d D . .
F32 F 0.34777(12) 0.13729(19) 0.19895(9) 0.0513(7) Uani 1 1 d D . .
F33 F 0.27197(13) 0.13860(18) 0.23804(7) 0.0458(6) Uani 1 1 d D . .
F34 F 0.32478(14) 0.2832(2) 0.16007(9) 0.0556(8) Uani 1 1 d D . .
F35 F 0.22608(13) 0.33640(17) 0.16503(9) 0.0507(7) Uani 1 1 d D . .
F36 F 0.28937(13) 0.29801(17) 0.21460(8) 0.0473(7) Uani 1 1 d D . .
O1A O 0.8138(5) 0.6289(6) 0.0827(3) 0.024(2) Uani 0.605(4) 1 d PD B 1
C1A C 0.8401(4) 0.5503(5) 0.0795(2) 0.023(2) Uani 0.605(4) 1 d PD B 1
C2A C 0.7932(3) 0.4882(4) 0.05616(17) 0.0317(15) Uani 0.605(4) 1 d PD B 1
C3A C 0.9077(3) 0.5607(4) 0.0613(2) 0.0392(17) Uani 0.605(4) 1 d PD B 1
C4A C 0.8558(4) 0.5138(4) 0.1207(2) 0.0436(18) Uani 0.605(4) 1 d PD B 1
F1A F 0.7950(3) 0.5001(4) 0.01942(16) 0.0433(12) Uani 0.605(4) 1 d PDU B 1
F2A F 0.8099(3) 0.4078(3) 0.06275(17) 0.0512(11) Uani 0.605(4) 1 d PDU B 1
F3A F 0.7302(3) 0.4983(3) 0.06172(15) 0.0425(11) Uani 0.605(4) 1 d PDU B 1
F4A F 0.9557(3) 0.5953(4) 0.08568(18) 0.0522(16) Uani 0.605(4) 1 d PDU B 1
F5A F 0.9304(4) 0.4866(5) 0.0498(2) 0.0486(19) Uani 0.605(4) 1 d PDU B 1
F6A F 0.8996(4) 0.6091(6) 0.0311(2) 0.0484(19) Uani 0.605(4) 1 d PDU B 1
F7A F 0.8988(3) 0.4495(3) 0.12142(13) 0.0547(14) Uani 0.605(4) 1 d PDU B 1
F8A F 0.7977(4) 0.4911(6) 0.1338(2) 0.081(3) Uani 0.605(4) 1 d PDU B 1
F9A F 0.8829(3) 0.5731(4) 0.14329(14) 0.0567(15) Uani 0.605(4) 1 d PDU B 1
O1C O 0.8122(10) 0.6407(11) 0.0758(6) 0.047(6) Uani 0.395(4) 1 d PD B 2
C1C C 0.8543(5) 0.5730(7) 0.0764(3) 0.022(3) Uani 0.395(4) 1 d PD B 2
C2C C 0.8153(5) 0.4947(6) 0.0886(3) 0.056(4) Uani 0.395(4) 1 d PD B 2
C3C C 0.8735(5) 0.5588(7) 0.0358(3) 0.046(3) Uani 0.395(4) 1 d PD B 2
C4C C 0.9216(5) 0.5832(6) 0.1033(3) 0.043(3) Uani 0.395(4) 1 d PD B 2
F1C F 0.7486(4) 0.4974(5) 0.0758(2) 0.0433(12) Uani 0.395(4) 1 d PDU B 2
F2C F 0.8405(4) 0.4225(4) 0.0771(3) 0.0512(11) Uani 0.395(4) 1 d PDU B 2
F3C F 0.8135(5) 0.4860(6) 0.1256(3) 0.0425(11) Uani 0.395(4) 1 d PDU B 2
F4C F 0.8212(4) 0.5254(7) 0.0142(3) 0.061(3) Uani 0.395(4) 1 d PDU B 2
F5C F 0.9290(7) 0.5091(9) 0.0341(4) 0.065(4) Uani 0.395(4) 1 d PDU B 2
F6C F 0.8878(7) 0.6301(8) 0.0200(4) 0.056(3) Uani 0.395(4) 1 d PDU B 2
F7C F 0.9549(4) 0.5112(5) 0.1100(2) 0.060(2) Uani 0.395(4) 1 d PDU B 2
F8C F 0.9096(5) 0.6160(6) 0.1358(2) 0.060(2) Uani 0.395(4) 1 d PDU B 2
F9C F 0.9631(5) 0.6387(6) 0.0893(3) 0.054(3) Uani 0.395(4) 1 d PDU B 2
O2A O 0.67287(13) 0.67102(17) 0.08660(7) 0.0299(6) Uani 1 1 d D B .
C5A C 0.63620(18) 0.6769(2) 0.11617(10) 0.0288(8) Uani 1 1 d D . .
C6A C 0.6794(3) 0.6492(3) 0.15267(14) 0.0595(16) Uani 1 1 d D B .
C7A C 0.5724(3) 0.6183(3) 0.10873(16) 0.0647(19) Uani 1 1 d D B .
C8A C 0.6121(2) 0.7673(3) 0.12161(13) 0.0379(10) Uani 1 1 d D B .
F10A F 0.6843(3) 0.5651(2) 0.15333(11) 0.1124(19) Uani 1 1 d D . .
F11A F 0.74184(17) 0.6799(3) 0.15366(8) 0.0757(12) Uani 1 1 d D . .
F12A F 0.6542(2) 0.6726(2) 0.18398(8) 0.0762(11) Uani 1 1 d D . .
F13A F 0.5906(2) 0.5456(2) 0.09469(12) 0.0904(14) Uani 1 1 d D . .
F14A F 0.5429(2) 0.6033(2) 0.13999(11) 0.0877(14) Uani 1 1 d D . .
F15A F 0.52596(16) 0.6528(3) 0.08414(12) 0.0871(14) Uani 1 1 d D . .
F16A F 0.59067(18) 0.8013(2) 0.08889(9) 0.0668(9) Uani 1 1 d D . .
F17A F 0.66310(13) 0.81575(16) 0.13686(8) 0.0455(6) Uani 1 1 d D . .
F18A F 0.56269(14) 0.77265(19) 0.14422(9) 0.0564(8) Uani 1 1 d D . .
O3A O 0.7195(12) 0.666(2) 0.0194(7) 0.0291(17) Uani 0.320(3) 1 d PD B 1
C9A C 0.6739(7) 0.6653(8) -0.0117(5) 0.0325(15) Uani 0.320(3) 1 d PD B 1
C10A C 0.6484(7) 0.7547(8) -0.0217(3) 0.054(2) Uani 0.320(3) 1 d PD B 1
C11A C 0.7077(9) 0.6292(13) -0.0457(6) 0.0442(12) Uani 0.320(3) 1 d PD B 1
C12A C 0.6141(6) 0.6075(9) -0.0045(4) 0.060(3) Uani 0.320(3) 1 d PD B 1
F19A F 0.5884(6) 0.7525(8) -0.0431(3) 0.0846(18) Uani 0.320(3) 1 d PDU B 1
F20A F 0.6362(6) 0.7942(7) 0.0095(3) 0.0656(14) Uani 0.320(3) 1 d PDU B 1
F21A F 0.6942(8) 0.7957(7) -0.0400(3) 0.0631(13) Uani 0.320(3) 1 d PDU B 1
F22A F 0.6687(15) 0.644(3) -0.0780(7) 0.064(3) Uani 0.320(3) 1 d PDU B 1
F23A F 0.7140(16) 0.5459(12) -0.0422(11) 0.063(2) Uani 0.320(3) 1 d PDU B 1
F24A F 0.7665(8) 0.6657(8) -0.0479(5) 0.0503(13) Uani 0.320(3) 1 d PDU B 1
F25A F 0.5797(6) 0.5804(11) -0.0351(3) 0.086(2) Uani 0.320(3) 1 d PDU B 1
F26A F 0.5729(5) 0.6479(10) 0.0173(3) 0.0743(17) Uani 0.320(3) 1 d PDU B 1
F27A F 0.6387(6) 0.5411(8) 0.0153(3) 0.0664(16) Uani 0.320(3) 1 d PDU B 1
O3C O 0.7296(5) 0.6765(9) 0.0172(3) 0.0291(17) Uani 0.680(3) 1 d PD B 2
C9C C 0.6854(3) 0.6877(4) -0.0142(2) 0.0325(15) Uani 0.680(3) 1 d PD B 2
C10C C 0.6852(4) 0.7817(5) -0.02586(19) 0.054(2) Uani 0.680(3) 1 d PD B 2
C11C C 0.7118(5) 0.6335(7) -0.0458(3) 0.0442(12) Uani 0.680(3) 1 d PD B 2
C12C C 0.6125(3) 0.6616(6) -0.00811(19) 0.060(3) Uani 0.680(3) 1 d PD B 2
F19C F 0.6383(3) 0.8006(4) -0.05289(15) 0.0846(18) Uani 0.680(3) 1 d PDU B 2
F20C F 0.6802(3) 0.8316(3) 0.00384(13) 0.0656(14) Uani 0.680(3) 1 d PDU B 2
F21C F 0.7457(3) 0.7999(3) -0.03865(13) 0.0631(13) Uani 0.680(3) 1 d PDU B 2
F22C F 0.6832(6) 0.6562(12) -0.0802(3) 0.064(3) Uani 0.680(3) 1 d PDU B 2
F23C F 0.6963(6) 0.5520(6) -0.0407(5) 0.063(2) Uani 0.680(3) 1 d PDU B 2
F24C F 0.7785(3) 0.6366(3) -0.0455(2) 0.0503(13) Uani 0.680(3) 1 d PDU B 2
F25C F 0.5732(3) 0.6521(5) -0.04020(14) 0.086(2) Uani 0.680(3) 1 d PDU B 2
F26C F 0.5820(2) 0.7210(4) 0.01203(14) 0.0743(17) Uani 0.680(3) 1 d PDU B 2
F27C F 0.6112(3) 0.5907(4) 0.01127(15) 0.0664(16) Uani 0.680(3) 1 d PDU B 2
O4A O 0.7697(7) 0.7927(8) 0.0792(4) 0.021(2) Uani 0.541(5) 1 d PD B 1
C13A C 0.8198(5) 0.8503(6) 0.0838(3) 0.036(3) Uani 0.541(5) 1 d PD B 1
C14A C 0.7887(4) 0.9353(5) 0.0943(3) 0.049(3) Uani 0.541(5) 1 d PD B 1
C15A C 0.8570(6) 0.8619(8) 0.0479(3) 0.052(5) Uani 0.541(5) 1 d PD B 1
C16A C 0.8733(5) 0.8232(6) 0.1165(3) 0.051(2) Uani 0.541(5) 1 d PD B 1
F28A F 0.8309(3) 0.9996(4) 0.0903(3) 0.069(2) Uani 0.541(5) 1 d PDU B 1
F29A F 0.7734(8) 0.9338(10) 0.1297(4) 0.068(4) Uani 0.541(5) 1 d PDU B 1
F30A F 0.7326(4) 0.9514(8) 0.0717(4) 0.061(3) Uani 0.541(5) 1 d PDU B 1
F31A F 0.8187(3) 0.9063(4) 0.02242(18) 0.071(2) Uani 0.541(5) 1 d PDU B 1
F32A F 0.9184(3) 0.8985(5) 0.0554(3) 0.065(2) Uani 0.541(5) 1 d PDU B 1
F33A F 0.8682(3) 0.7876(4) 0.0322(2) 0.0462(16) Uani 0.541(5) 1 d PDU B 1
F34A F 0.9154(2) 0.7657(4) 0.10497(19) 0.0565(17) Uani 0.541(5) 1 d PDU B 1
F35A F 0.8432(4) 0.7892(5) 0.1450(2) 0.0535(18) Uani 0.541(5) 1 d PDU B 1
F36A F 0.9120(3) 0.8872(5) 0.1311(2) 0.072(2) Uani 0.541(5) 1 d PDU B 1
O4C O 0.7616(9) 0.8030(10) 0.0701(5) 0.028(3) Uani 0.459(5) 1 d PD B 2
C13C C 0.8068(5) 0.8672(6) 0.0725(3) 0.031(3) Uani 0.459(5) 1 d PD B 2
C14C C 0.7669(5) 0.9459(5) 0.0581(2) 0.039(2) Uani 0.459(5) 1 d PD B 2
C15C C 0.8641(6) 0.8483(8) 0.0476(4) 0.062(7) Uani 0.459(5) 1 d PD B 2
C16C C 0.8369(5) 0.8823(6) 0.1136(3) 0.051(2) Uani 0.459(5) 1 d PD B 2
F28C F 0.8022(4) 1.0162(4) 0.0654(2) 0.059(2) Uani 0.459(5) 1 d PDU B 2
F29C F 0.7095(5) 0.9514(11) 0.0739(4) 0.052(3) Uani 0.459(5) 1 d PDU B 2
F30C F 0.7520(4) 0.9402(4) 0.02101(17) 0.068(2) Uani 0.459(5) 1 d PDU B 2
F31C F 0.8406(5) 0.8085(6) 0.0161(3) 0.066(3) Uani 0.459(5) 1 d PDU B 2
F32C F 0.8951(5) 0.9180(6) 0.0372(3) 0.062(3) Uani 0.459(5) 1 d PDU B 2
F33C F 0.9112(3) 0.7977(5) 0.0651(3) 0.081(3) Uani 0.459(5) 1 d PDU B 2
F34C F 0.8919(4) 0.9325(6) 0.1148(3) 0.070(2) Uani 0.459(5) 1 d PDU B 2
F35C F 0.8552(6) 0.8109(6) 0.1309(3) 0.070(3) Uani 0.459(5) 1 d PDU B 2
F36C F 0.7919(8) 0.9191(12) 0.1335(3) 0.062(4) Uani 0.459(5) 1 d PDU B 2
C101 C 0.7648(2) 0.1554(3) 0.13674(15) 0.0506(13) Uani 1 1 d D . .
H10A H 0.7380 0.1096 0.1236 0.061 Uiso 1 1 calc R . .
H10B H 0.8136 0.1408 0.1373 0.061 Uiso 1 1 calc R . .
O102 O 0.74704(14) 0.16244(19) 0.17429(8) 0.0375(7) Uani 1 1 d D . .
C103 C 0.7631(2) 0.0917(3) 0.19713(15) 0.0490(12) Uani 1 1 d D . .
H10C H 0.8123 0.0793 0.1978 0.059 Uiso 1 1 calc R . .
H10D H 0.7375 0.0424 0.1863 0.059 Uiso 1 1 calc R . .
C104 C 0.7459(2) 0.1067(3) 0.23520(14) 0.0481(12) Uani 1 1 d D . .
H10E H 0.7599 0.0576 0.2512 0.058 Uiso 1 1 calc R . .
H10F H 0.7712 0.1564 0.2458 0.058 Uiso 1 1 calc R . .
O105 O 0.67508(14) 0.12030(19) 0.23561(8) 0.0377(7) Uani 1 1 d D . .
C106 C 0.6538(2) 0.1328(3) 0.27122(13) 0.0456(11) Uani 1 1 d D . .
H10G H 0.6775 0.1822 0.2832 0.055 Uiso 1 1 calc R . .
H10H H 0.6661 0.0831 0.2872 0.055 Uiso 1 1 calc R . .
C107 C 0.5796(2) 0.1463(3) 0.26862(14) 0.0432(11) Uani 1 1 d D . .
H10I H 0.5560 0.0966 0.2567 0.052 Uiso 1 1 calc R . .
H10J H 0.5653 0.1523 0.2943 0.052 Uiso 1 1 calc R . .
O108 O 0.56009(14) 0.21862(18) 0.24733(8) 0.0312(6) Uani 1 1 d D . .
C109 C 0.4907(2) 0.2382(3) 0.24484(13) 0.0399(10) Uani 1 1 d D . .
H10K H 0.4768 0.2454 0.2705 0.048 Uiso 1 1 calc R . .
H10L H 0.4641 0.1910 0.2327 0.048 Uiso 1 1 calc R . .
C110 C 0.4752(2) 0.3148(3) 0.22318(12) 0.0373(10) Uani 1 1 d D . .
H11A H 0.4260 0.3273 0.2228 0.045 Uiso 1 1 calc R . .
H11B H 0.5007 0.3622 0.2358 0.045 Uiso 1 1 calc R . .
O111 O 0.49183(14) 0.30828(18) 0.18613(8) 0.0323(6) Uani 1 1 d D . .
C112 C 0.47722(19) 0.3795(3) 0.16381(11) 0.0311(8) Uani 1 1 d D . .
H11C H 0.5022 0.4283 0.1755 0.037 Uiso 1 1 calc R . .
H11D H 0.4279 0.3918 0.1625 0.037 Uiso 1 1 calc R . .
C113 C 0.4967(2) 0.3671(3) 0.12511(12) 0.0376(10) Uani 1 1 d D . .
H11E H 0.4714 0.3188 0.1132 0.045 Uiso 1 1 calc R . .
H11F H 0.4844 0.4177 0.1098 0.045 Uiso 1 1 calc R . .
O114 O 0.56712(13) 0.35229(17) 0.12606(7) 0.0289(6) Uani 1 1 d D . .
C115 C 0.5898(2) 0.3431(3) 0.09003(12) 0.0378(10) Uani 1 1 d D . .
H11G H 0.5787 0.3945 0.0750 0.045 Uiso 1 1 calc R . .
H11H H 0.5660 0.2952 0.0768 0.045 Uiso 1 1 calc R . .
C116 C 0.6638(2) 0.3285(3) 0.09310(12) 0.0391(10) Uani 1 1 d D . .
H11I H 0.6787 0.3245 0.0675 0.047 Uiso 1 1 calc R . .
H11J H 0.6875 0.3768 0.1060 0.047 Uiso 1 1 calc R . .
O117 O 0.68193(15) 0.25434(19) 0.11322(9) 0.0395(7) Uani 1 1 d D . .
C118 C 0.7517(2) 0.2340(3) 0.11588(14) 0.0448(11) Uani 1 1 d D . .
H11K H 0.7786 0.2799 0.1289 0.054 Uiso 1 1 calc R . .
H11L H 0.7663 0.2281 0.0903 0.054 Uiso 1 1 calc R . .
C201 C 0.1558(3) 0.9426(3) 0.03770(17) 0.0372(12) Uani 0.805(2) 1 d PD C 1
H20A H 0.1735 0.9320 0.0132 0.045 Uiso 0.805(2) 1 calc PR C 1
H20B H 0.1437 1.0028 0.0389 0.045 Uiso 0.805(2) 1 calc PR C 1
O202 O 0.20608(18) 0.9226(2) 0.06740(10) 0.0318(7) Uani 0.805(2) 1 d PD C 1
C203 C 0.2688(3) 0.9645(3) 0.06485(16) 0.0371(12) Uani 0.805(2) 1 d PD C 1
H20C H 0.2609 1.0258 0.0629 0.045 Uiso 0.805(2) 1 calc PR C 1
H20D H 0.2887 0.9458 0.0419 0.045 Uiso 0.805(2) 1 calc PR C 1
C204 C 0.3166(3) 0.9458(3) 0.09857(17) 0.0404(13) Uani 0.805(2) 1 d PD C 1
H20E H 0.3581 0.9805 0.0983 0.048 Uiso 0.805(2) 1 calc PR C 1
H20F H 0.2950 0.9593 0.1217 0.048 Uiso 0.805(2) 1 calc PR C 1
O205 O 0.33416(17) 0.8587(2) 0.09835(10) 0.0353(8) Uani 0.805(2) 1 d PD C 1
C206 C 0.3803(3) 0.8350(4) 0.12926(17) 0.0410(13) Uani 0.805(2) 1 d PD C 1
H20G H 0.3593 0.8437 0.1530 0.049 Uiso 0.805(2) 1 calc PR C 1
H20H H 0.4217 0.8704 0.1301 0.049 Uiso 0.805(2) 1 calc PR C 1
C207 C 0.3990(3) 0.7460(4) 0.1257(2) 0.0451(14) Uani 0.805(2) 1 d PD C 1
H20I H 0.4155 0.7359 0.1009 0.054 Uiso 0.805(2) 1 calc PR C 1
H20J H 0.4359 0.7312 0.1455 0.054 Uiso 0.805(2) 1 calc PR C 1
O208 O 0.34069(17) 0.6951(2) 0.12959(11) 0.0369(8) Uani 0.805(2) 1 d PD C 1
C209 C 0.3549(3) 0.6074(4) 0.12757(17) 0.0417(13) Uani 0.805(2) 1 d PD C 1
H20K H 0.3900 0.5915 0.1482 0.050 Uiso 0.805(2) 1 calc PR C 1
H20L H 0.3725 0.5943 0.1032 0.050 Uiso 0.805(2) 1 calc PR C 1
C210 C 0.2914(3) 0.5596(4) 0.13099(16) 0.0412(14) Uani 0.805(2) 1 d PD C 1
H21A H 0.3015 0.4987 0.1324 0.049 Uiso 0.805(2) 1 calc PR C 1
H21B H 0.2718 0.5762 0.1544 0.049 Uiso 0.805(2) 1 calc PR C 1
O211 O 0.24391(18) 0.5765(2) 0.09922(10) 0.0339(8) Uani 0.805(2) 1 d PD C 1
C212 C 0.1812(3) 0.5336(4) 0.10064(16) 0.0410(13) Uani 0.805(2) 1 d PD C 1
H21C H 0.1595 0.5520 0.1231 0.049 Uiso 0.805(2) 1 calc PR C 1
H21D H 0.1895 0.4724 0.1027 0.049 Uiso 0.805(2) 1 calc PR C 1
C213 C 0.1353(4) 0.5519(5) 0.0659(4) 0.0438(18) Uani 0.805(2) 1 d PD C 1
H21E H 0.1579 0.5359 0.0434 0.053 Uiso 0.805(2) 1 calc PR C 1
H21F H 0.0929 0.5186 0.0659 0.053 Uiso 0.805(2) 1 calc PR C 1
O214 O 0.11962(17) 0.6379(2) 0.06451(10) 0.0336(8) Uani 0.805(2) 1 d PD C 1
C215 C 0.0758(3) 0.6618(4) 0.03204(16) 0.0390(12) Uani 0.805(2) 1 d PD C 1
H21G H 0.0359 0.6240 0.0288 0.047 Uiso 0.805(2) 1 calc PR C 1
H21H H 0.1003 0.6577 0.0093 0.047 Uiso 0.805(2) 1 calc PR C 1
C216 C 0.0532(3) 0.7494(4) 0.03703(17) 0.0369(13) Uani 0.805(2) 1 d PD C 1
H21I H 0.0169 0.7641 0.0168 0.044 Uiso 0.805(2) 1 calc PR C 1
H21J H 0.0345 0.7553 0.0616 0.044 Uiso 0.805(2) 1 calc PR C 1
O217 O 0.11016(17) 0.8046(2) 0.03560(10) 0.0339(8) Uani 0.805(2) 1 d PD C 1
C218 C 0.0943(3) 0.8900(4) 0.04097(15) 0.0383(12) Uani 0.805(2) 1 d PD C 1
H21K H 0.0784 0.8977 0.0662 0.046 Uiso 0.805(2) 1 calc PR C 1
H21L H 0.0572 0.9076 0.0218 0.046 Uiso 0.805(2) 1 calc PR C 1
C401 C 0.2353(9) 0.9636(14) 0.0582(6) 0.0372(12) Uani 0.195(2) 1 d PD C 2
H40A H 0.2534 0.9501 0.0340 0.045 Uiso 0.195(2) 1 calc PR C 2
H40B H 0.2438 1.0239 0.0637 0.045 Uiso 0.195(2) 1 calc PR C 2
O402 O 0.2687(6) 0.9146(9) 0.0872(4) 0.0318(7) Uani 0.195(2) 1 d PD C 2
C403 C 0.3403(8) 0.9217(13) 0.0917(6) 0.0371(12) Uani 0.195(2) 1 d PD C 2
H40C H 0.3529 0.9813 0.0963 0.045 Uiso 0.195(2) 1 calc PR C 2
H40D H 0.3585 0.9041 0.0681 0.045 Uiso 0.195(2) 1 calc PR C 2
C404 C 0.3715(12) 0.8712(10) 0.1226(7) 0.0404(13) Uani 0.195(2) 1 d PD C 2
H40E H 0.4212 0.8819 0.1258 0.048 Uiso 0.195(2) 1 calc PR C 2
H40F H 0.3528 0.8879 0.1462 0.048 Uiso 0.195(2) 1 calc PR C 2
O405 O 0.3597(7) 0.7838(8) 0.1162(4) 0.0353(8) Uani 0.195(2) 1 d PD C 2
C406 C 0.3858(11) 0.7331(11) 0.1466(6) 0.0410(13) Uani 0.195(2) 1 d PD C 2
H40G H 0.3605 0.7440 0.1687 0.049 Uiso 0.195(2) 1 calc PR C 2
H40H H 0.4344 0.7465 0.1537 0.049 Uiso 0.195(2) 1 calc PR C 2
C407 C 0.3784(9) 0.6441(12) 0.1354(8) 0.0451(14) Uani 0.195(2) 1 d PD C 2
H40I H 0.3981 0.6351 0.1113 0.054 Uiso 0.195(2) 1 calc PR C 2
H40J H 0.4032 0.6080 0.1548 0.054 Uiso 0.195(2) 1 calc PR C 2
O408 O 0.3081(7) 0.6225(10) 0.1311(4) 0.0369(8) Uani 0.195(2) 1 d PD C 2
C409 C 0.2962(10) 0.5383(12) 0.1194(8) 0.0417(13) Uani 0.195(2) 1 d PD C 2
H40K H 0.3155 0.4995 0.1394 0.050 Uiso 0.195(2) 1 calc PR C 2
H40L H 0.3191 0.5273 0.0965 0.050 Uiso 0.195(2) 1 calc PR C 2
C410 C 0.2226(9) 0.5235(13) 0.1114(6) 0.0412(14) Uani 0.195(2) 1 d PD C 2
H41A H 0.2144 0.4633 0.1057 0.049 Uiso 0.195(2) 1 calc PR C 2
H41B H 0.1996 0.5379 0.1339 0.049 Uiso 0.195(2) 1 calc PR C 2
O411 O 0.1953(7) 0.5723(9) 0.0806(4) 0.0339(8) Uani 0.195(2) 1 d PD C 2
C412 C 0.1279(15) 0.551(2) 0.0677(15) 0.0410(13) Uani 0.195(2) 1 d PD C 2
H41C H 0.0995 0.5499 0.0890 0.049 Uiso 0.195(2) 1 calc PR C 2
H41D H 0.1267 0.4937 0.0563 0.049 Uiso 0.195(2) 1 calc PR C 2
C413 C 0.1009(11) 0.6127(10) 0.0393(6) 0.0438(18) Uani 0.195(2) 1 d PD C 2
H41E H 0.1283 0.6103 0.0176 0.053 Uiso 0.195(2) 1 calc PR C 2
H41F H 0.0535 0.5970 0.0300 0.053 Uiso 0.195(2) 1 calc PR C 2
O414 O 0.1012(7) 0.6950(8) 0.0528(4) 0.0336(8) Uani 0.195(2) 1 d PD C 2
C415 C 0.0707(12) 0.7541(11) 0.0263(6) 0.0390(12) Uani 0.195(2) 1 d PD C 2
H41G H 0.0216 0.7413 0.0208 0.047 Uiso 0.195(2) 1 calc PR C 2
H41H H 0.0921 0.7495 0.0025 0.047 Uiso 0.195(2) 1 calc PR C 2
C416 C 0.0790(8) 0.8405(12) 0.0410(7) 0.0369(13) Uani 0.195(2) 1 d PD C 2
H41I H 0.0518 0.8798 0.0240 0.044 Uiso 0.195(2) 1 calc PR C 2
H41J H 0.0625 0.8439 0.0663 0.044 Uiso 0.195(2) 1 calc PR C 2
O417 O 0.1488(6) 0.8632(8) 0.0435(4) 0.0339(8) Uani 0.195(2) 1 d PD C 2
C418 C 0.1618(9) 0.9470(11) 0.0551(7) 0.0383(12) Uani 0.195(2) 1 d PD C 2
H41K H 0.1443 0.9566 0.0797 0.046 Uiso 0.195(2) 1 calc PR C 2
H41L H 0.1380 0.9859 0.0365 0.046 Uiso 0.195(2) 1 calc PR C 2
F901 F 0.5018(2) 0.1579(3) 0.07331(12) 0.0651(12) Uani 0.741(6) 1 d PD D 1
C901 C 0.5188(2) 0.1076(4) 0.10152(14) 0.0298(14) Uani 0.741(6) 1 d PGD D 1
C902 C 0.4738(3) 0.1013(5) 0.12891(18) 0.0339(16) Uani 0.741(6) 1 d PGD D 1
H902 H 0.4330 0.1332 0.1266 0.041 Uiso 0.741(6) 1 calc PR D 1
C903 C 0.4886(4) 0.0482(7) 0.1596(2) 0.0379(18) Uani 0.741(6) 1 d PGD D 1
H903 H 0.4579 0.0439 0.1783 0.045 Uiso 0.741(6) 1 calc PR D 1
C904 C 0.5484(5) 0.0015(7) 0.1629(2) 0.0398(17) Uani 0.741(6) 1 d PGD D 1
H904 H 0.5585 -0.0348 0.1839 0.048 Uiso 0.741(6) 1 calc PR D 1
C905 C 0.5934(4) 0.0078(5) 0.1355(2) 0.0355(17) Uani 0.741(6) 1 d PGD D 1
H905 H 0.6342 -0.0242 0.1378 0.043 Uiso 0.741(6) 1 calc PR D 1
C906 C 0.5786(2) 0.0608(4) 0.10483(15) 0.0306(14) Uani 0.741(6) 1 d PGD D 1
H906 H 0.6093 0.0651 0.0861 0.037 Uiso 0.741(6) 1 calc PR D 1
F971 F 0.6032(7) 0.0797(8) 0.0750(4) 0.0651(12) Uani 0.259(6) 1 d PD D 2
C971 C 0.5598(8) 0.0721(14) 0.1013(5) 0.0298(14) Uani 0.259(6) 1 d PGD D 2
C972 C 0.4997(9) 0.1140(13) 0.1065(6) 0.0339(16) Uani 0.259(6) 1 d PGD D 2
H972 H 0.4808 0.1530 0.0881 0.041 Uiso 0.259(6) 1 calc PR D 2
C973 C 0.4672(11) 0.0989(19) 0.1386(7) 0.0379(18) Uani 0.259(6) 1 d PGD D 2
H973 H 0.4262 0.1275 0.1422 0.045 Uiso 0.259(6) 1 calc PR D 2
C974 C 0.4949(16) 0.042(2) 0.1655(7) 0.0398(17) Uani 0.259(6) 1 d PGD D 2
H974 H 0.4727 0.0316 0.1874 0.048 Uiso 0.259(6) 1 calc PR D 2
C975 C 0.5549(16) 0.000(2) 0.1603(7) 0.0355(17) Uani 0.259(6) 1 d PGD D 2
H975 H 0.5738 -0.0389 0.1786 0.043 Uiso 0.259(6) 1 calc PR D 2
C976 C 0.5874(11) 0.0151(17) 0.1282(7) 0.0306(14) Uani 0.259(6) 1 d PGD D 2
H976 H 0.6284 -0.0135 0.1246 0.037 Uiso 0.259(6) 1 calc PR D 2
F911 F 0.85730(18) 0.3503(3) 0.27505(12) 0.0608(11) Uani 0.761(5) 1 d PD E 1
C911 C 0.7966(3) 0.3647(2) 0.25752(17) 0.0350(14) Uani 0.761(5) 1 d PGD E 1
C912 C 0.7878(3) 0.3795(3) 0.21892(17) 0.0391(15) Uani 0.761(5) 1 d PGD E 1
H912 H 0.8260 0.3794 0.2048 0.047 Uiso 0.761(5) 1 calc PR E 1
C913 C 0.7230(4) 0.3946(4) 0.20103(15) 0.0389(15) Uani 0.761(5) 1 d PGD E 1
H913 H 0.7169 0.4048 0.1747 0.047 Uiso 0.761(5) 1 calc PR E 1
C914 C 0.6671(3) 0.3948(4) 0.22173(19) 0.0411(15) Uani 0.761(5) 1 d PGD E 1
H914 H 0.6228 0.4051 0.2095 0.049 Uiso 0.761(5) 1 calc PR E 1
C915 C 0.6760(3) 0.3800(4) 0.26032(19) 0.0412(15) Uani 0.761(5) 1 d PGD E 1
H915 H 0.6378 0.3802 0.2745 0.049 Uiso 0.761(5) 1 calc PR E 1
C916 C 0.7407(3) 0.3649(3) 0.27821(15) 0.0351(14) Uani 0.761(5) 1 d PGD E 1
H916 H 0.7468 0.3548 0.3046 0.042 Uiso 0.761(5) 1 calc PR E 1
F961 F 0.6330(6) 0.3971(9) 0.2802(4) 0.0608(11) Uani 0.239(5) 1 d PD E 2
C961 C 0.6828(9) 0.3846(8) 0.2589(5) 0.0350(14) Uani 0.239(5) 1 d PGD E 2
C962 C 0.7457(10) 0.3560(11) 0.2749(5) 0.0391(15) Uani 0.239(5) 1 d PGD E 2
H962 H 0.7529 0.3454 0.3012 0.047 Uiso 0.239(5) 1 calc PR E 2
C963 C 0.7981(10) 0.3428(13) 0.2524(7) 0.0389(15) Uani 0.239(5) 1 d PGD E 2
H963 H 0.8412 0.3232 0.2633 0.047 Uiso 0.239(5) 1 calc PR E 2
C964 C 0.7876(12) 0.3583(13) 0.2139(6) 0.0411(15) Uani 0.239(5) 1 d PGD E 2
H964 H 0.8235 0.3493 0.1985 0.049 Uiso 0.239(5) 1 calc PR E 2
C965 C 0.7247(13) 0.3869(16) 0.1979(5) 0.0412(15) Uani 0.239(5) 1 d PGD E 2
H965 H 0.7175 0.3975 0.1716 0.049 Uiso 0.239(5) 1 calc PR E 2
C966 C 0.6723(11) 0.4001(13) 0.2204(5) 0.0351(14) Uani 0.239(5) 1 d PGD E 2
H966 H 0.6292 0.4196 0.2094 0.042 Uiso 0.239(5) 1 calc PR E 2
F921 F 0.0446(2) 0.6853(4) 0.15276(12) 0.0793(15) Uani 0.770(6) 1 d PD F 1
C921 C 0.0922(3) 0.7363(4) 0.1599(2) 0.057(2) Uani 0.770(6) 1 d PGD F 1
C922 C 0.0865(3) 0.8203(4) 0.1495(2) 0.053(2) Uani 0.770(6) 1 d PGD F 1
H922 H 0.0459 0.8402 0.1357 0.063 Uiso 0.770(6) 1 calc PR F 1
C923 C 0.1402(4) 0.8752(3) 0.1591(3) 0.0556(19) Uani 0.770(6) 1 d PGD F 1
H923 H 0.1363 0.9326 0.1520 0.067 Uiso 0.770(6) 1 calc PR F 1
C924 C 0.1996(4) 0.8461(4) 0.1793(2) 0.0448(17) Uani 0.770(6) 1 d PGD F 1
H924 H 0.2363 0.8836 0.1859 0.054 Uiso 0.770(6) 1 calc PR F 1
C925 C 0.2053(4) 0.7620(4) 0.18972(19) 0.0356(15) Uani 0.770(6) 1 d PGD F 1
H925 H 0.2459 0.7421 0.2035 0.043 Uiso 0.770(6) 1 calc PR F 1
C926 C 0.1516(4) 0.7071(4) 0.1800(2) 0.0332(14) Uani 0.770(6) 1 d PGD F 1
H926 H 0.1555 0.6497 0.1872 0.040 Uiso 0.770(6) 1 calc PR F 1
F981 F 0.0333(7) 0.8488(12) 0.1294(4) 0.0793(15) Uani 0.230(6) 1 d PD F 2
C981 C 0.0941(11) 0.8232(12) 0.1503(8) 0.057(2) Uani 0.230(6) 1 d PGD F 2
C982 C 0.1444(12) 0.8820(13) 0.1609(9) 0.053(2) Uani 0.230(6) 1 d PGD F 2
H982 H 0.1390 0.9386 0.1526 0.063 Uiso 0.230(6) 1 calc PR F 2
C983 C 0.2027(13) 0.8582(17) 0.1836(9) 0.0556(19) Uani 0.230(6) 1 d PGD F 2
H983 H 0.2371 0.8985 0.1908 0.067 Uiso 0.230(6) 1 calc PR F 2
C984 C 0.2107(16) 0.7755(18) 0.1957(8) 0.0448(17) Uani 0.230(6) 1 d PGD F 2
H984 H 0.2505 0.7592 0.2112 0.054 Uiso 0.230(6) 1 calc PR F 2
C985 C 0.1603(17) 0.7166(14) 0.1851(8) 0.0356(15) Uani 0.230(6) 1 d PGD F 2
H985 H 0.1658 0.6601 0.1934 0.043 Uiso 0.230(6) 1 calc PR F 2
C986 C 0.1020(14) 0.7404(12) 0.1624(8) 0.0332(14) Uani 0.230(6) 1 d PGD F 2
H986 H 0.0676 0.7002 0.1552 0.040 Uiso 0.230(6) 1 calc PR F 2
F931 F 0.2929(4) 0.8797(3) -0.02870(15) 0.116(2) Uani 0.842(7) 1 d PDU G 1
C931 C 0.3130(3) 0.8088(2) -0.01250(14) 0.0577(19) Uani 0.842(7) 1 d PGD G 1
C932 C 0.2637(2) 0.7540(4) -0.00186(16) 0.059(2) Uani 0.842(7) 1 d PGD G 1
H932 H 0.2169 0.7687 -0.0059 0.071 Uiso 0.842(7) 1 calc PR G 1
C933 C 0.2829(3) 0.6775(3) 0.01476(18) 0.064(3) Uani 0.842(7) 1 d PGD G 1
H933 H 0.2492 0.6399 0.0220 0.077 Uiso 0.842(7) 1 calc PR G 1
C934 C 0.3513(4) 0.6558(3) 0.02074(16) 0.070(2) Uani 0.842(7) 1 d PGD G 1
H934 H 0.3644 0.6036 0.0321 0.084 Uiso 0.842(7) 1 calc PR G 1
C935 C 0.4006(2) 0.7107(4) 0.01010(16) 0.071(2) Uani 0.842(7) 1 d PGD G 1
H935 H 0.4474 0.6960 0.0142 0.085 Uiso 0.842(7) 1 calc PR G 1
C936 C 0.3815(3) 0.7872(3) -0.00653(15) 0.061(2) Uani 0.842(7) 1 d PGD G 1
H936 H 0.4152 0.8248 -0.0138 0.073 Uiso 0.842(7) 1 calc PR G 1
F951 F 0.4137(19) 0.6064(17) 0.0350(8) 0.116(2) Uani 0.158(7) 1 d PDU G 2
C951 C 0.3696(13) 0.6740(14) 0.0193(9) 0.0577(19) Uani 0.158(7) 1 d PGD G 2
C952 C 0.2995(13) 0.6617(17) 0.0161(10) 0.059(2) Uani 0.158(7) 1 d PGD G 2
H952 H 0.2813 0.6100 0.0238 0.071 Uiso 0.158(7) 1 calc PR G 2
C953 C 0.2560(12) 0.725(2) 0.0015(11) 0.064(3) Uani 0.158(7) 1 d PGD G 2
H953 H 0.2081 0.7166 -0.0007 0.077 Uiso 0.158(7) 1 calc PR G 2
C954 C 0.2826(17) 0.8007(18) -0.0098(9) 0.070(2) Uani 0.158(7) 1 d PGD G 2
H954 H 0.2529 0.8440 -0.0198 0.084 Uiso 0.158(7) 1 calc PR G 2
C955 C 0.3527(18) 0.8129(15) -0.0066(10) 0.071(2) Uani 0.158(7) 1 d PGD G 2
H955 H 0.3708 0.8646 -0.0143 0.085 Uiso 0.158(7) 1 calc PR G 2
C956 C 0.3961(13) 0.7496(17) 0.0080(10) 0.061(2) Uani 0.158(7) 1 d PGD G 2
H956 H 0.4440 0.7580 0.0102 0.073 Uiso 0.158(7) 1 calc PR G 2
C942 C 0.5632(3) -0.0168(3) -0.01171(16) 0.0515(12) Uani 1 1 d D . .
H942 H 0.6064 -0.0284 -0.0201 0.062 Uiso 1 1 calc R . .
C943 C 0.5433(3) -0.0565(3) 0.01936(15) 0.0501(12) Uani 1 1 d D I .
H943 H 0.5729 -0.0951 0.0331 0.060 Uiso 1 1 calc R . .
C944 C 0.4798(3) -0.0398(3) 0.03052(15) 0.0499(12) Uani 1 1 d D . .
H944 H 0.4658 -0.0683 0.0518 0.060 Uiso 0.50 1 calc PR H 1
F941 F 0.4602(4) -0.0773(5) 0.0590(2) 0.079(2) Uani 0.50 1 d PD I 2

loop_
_atom_site_aniso_label
_atom_site_aniso_U_11
_atom_site_aniso_U_22
_atom_site_aniso_U_33
_atom_site_aniso_U_23
_atom_site_aniso_U_13
_atom_site_aniso_U_12
In1 0.02326(12) 0.02491(13) 0.02712(14) 0.00045(10) 0.00273(10) 0.00172(10)
In2 0.02804(13) 0.03192(15) 0.03154(16) -0.00376(12) 0.00495(11) -0.00065(11)
Al1 0.0169(4) 0.0176(5) 0.0172(5) 0.0002(4) 0.0046(4) 0.0005(4)
Al1A 0.0178(5) 0.0274(6) 0.0223(5) -0.0015(4) 0.0041(4) 0.0014(4)
O1 0.027(2) 0.0200(19) 0.0225(15) -0.0023(14) 0.0074(13) -0.0007(16)
C1 0.032(2) 0.0215(17) 0.0230(19) -0.0029(14) 0.0034(15) 0.0044(15)
C2 0.036(3) 0.034(3) 0.038(3) -0.010(2) 0.001(2) 0.006(2)
C3 0.036(3) 0.032(3) 0.046(4) -0.010(3) 0.019(3) -0.003(2)
C4 0.057(5) 0.025(2) 0.034(3) -0.001(2) 0.010(4) 0.006(3)
F1 0.0358(18) 0.061(3) 0.070(3) -0.029(2) 0.0124(18) -0.0175(17)
F2 0.053(2) 0.036(2) 0.040(2) 0.0015(15) -0.0207(17) 0.0176(17)
F3 0.066(3) 0.049(3) 0.0182(19) -0.0121(17) -0.0137(19) 0.005(2)
F4 0.070(3) 0.0355(19) 0.049(2) -0.0063(16) 0.0347(19) -0.0096(17)
F5 0.0267(17) 0.068(3) 0.069(4) -0.030(2) 0.010(2) -0.0009(19)
F6 0.051(3) 0.035(2) 0.084(3) -0.020(2) 0.044(2) -0.0010(19)
F7 0.071(3) 0.0354(19) 0.052(2) 0.0004(16) -0.018(2) 0.0183(19)
F8 0.104(3) 0.0306(18) 0.043(2) 0.0036(17) 0.040(2) -0.007(2)
F9 0.0628(18) 0.0219(12) 0.0478(16) -0.0072(11) 0.0163(13) 0.0004(12)
O1B 0.027(2) 0.0200(19) 0.0225(15) -0.0023(14) 0.0074(13) -0.0007(16)
C1B 0.032(2) 0.0215(17) 0.0230(19) -0.0029(14) 0.0034(15) 0.0044(15)
C2B 0.036(3) 0.034(3) 0.038(3) -0.010(2) 0.001(2) 0.006(2)
C3B 0.036(3) 0.032(3) 0.046(4) -0.010(3) 0.019(3) -0.003(2)
C4B 0.057(5) 0.025(2) 0.034(3) -0.001(2) 0.010(4) 0.006(3)
F1B 0.0358(18) 0.061(3) 0.070(3) -0.029(2) 0.0124(18) -0.0175(17)
F2B 0.053(2) 0.036(2) 0.040(2) 0.0015(15) -0.0207(17) 0.0176(17)
F3B 0.066(3) 0.049(3) 0.0182(19) -0.0121(17) -0.0137(19) 0.005(2)
F4B 0.070(3) 0.0355(19) 0.049(2) -0.0063(16) 0.0347(19) -0.0096(17)
F5B 0.0267(17) 0.068(3) 0.069(4) -0.030(2) 0.010(2) -0.0009(19)
F6B 0.051(3) 0.035(2) 0.084(3) -0.020(2) 0.044(2) -0.0010(19)
F7B 0.071(3) 0.0354(19) 0.052(2) 0.0004(16) -0.018(2) 0.0183(19)
F8B 0.104(3) 0.0306(18) 0.043(2) 0.0036(17) 0.040(2) -0.007(2)
F9B 0.0628(18) 0.0219(12) 0.0478(16) -0.0072(11) 0.0163(13) 0.0004(12)
O2 0.016(4) 0.024(5) 0.012(4) -0.002(3) 0.003(3) 0.007(3)
C5 0.017(3) 0.0263(19) 0.020(2) -0.0020(15) 0.002(2) 0.0022(18)
C6 0.0373(16) 0.036(2) 0.031(2) -0.0014(17) 0.0008(15) 0.0015(18)
C7 0.0373(16) 0.036(2) 0.031(2) -0.0014(17) 0.0008(15) 0.0015(18)
C8 0.0373(16) 0.036(2) 0.031(2) -0.0014(17) 0.0008(15) 0.0015(18)
F10 0.054(3) 0.052(3) 0.042(3) -0.010(2) 0.024(2) 0.005(2)
F11 0.083(7) 0.050(4) 0.025(3) -0.009(3) -0.007(4) -0.010(6)
F12 0.067(6) 0.026(4) 0.064(8) -0.011(4) 0.001(4) -0.002(4)
F13 0.034(3) 0.048(3) 0.064(4) 0.004(3) 0.006(2) -0.017(2)
F14 0.028(3) 0.053(4) 0.053(5) -0.004(3) 0.013(3) 0.007(3)
F15 0.031(5) 0.070(6) 0.076(8) 0.015(5) -0.023(6) 0.003(4)
F16 0.046(3) 0.027(2) 0.049(3) 0.0030(19) 0.001(2) 0.0123(19)
F17 0.029(3) 0.040(3) 0.065(4) 0.005(3) 0.012(3) -0.005(2)
F18 0.067(6) 0.046(5) 0.023(3) 0.009(3) -0.004(3) -0.008(4)
O2B 0.026(8) 0.028(8) 0.033(9) 0.000(6) -0.002(6) -0.002(6)
C5B 0.017(3) 0.0263(19) 0.020(2) -0.0020(15) 0.002(2) 0.0022(18)
C6B 0.0373(16) 0.036(2) 0.031(2) -0.0014(17) 0.0008(15) 0.0015(18)
C7B 0.0373(16) 0.036(2) 0.031(2) -0.0014(17) 0.0008(15) 0.0015(18)
C8B 0.0373(16) 0.036(2) 0.031(2) -0.0014(17) 0.0008(15) 0.0015(18)
F10B 0.055(4) 0.043(4) 0.047(4) 0.010(3) -0.014(3) -0.025(3)
F11B 0.060(7) 0.055(5) 0.028(5) -0.003(5) -0.016(5) -0.016(6)
F12B 0.057(8) 0.054(10) 0.041(7) -0.027(6) -0.015(6) 0.027(7)
F13B 0.027(4) 0.084(8) 0.043(5) 0.002(5) 0.009(3) 0.013(5)
F14B 0.030(7) 0.071(9) 0.063(8) -0.003(6) -0.017(6) 0.007(5)
F15B 0.071(5) 0.055(4) 0.061(5) -0.018(4) -0.026(4) 0.039(4)
F16B 0.078(7) 0.048(6) 0.049(6) 0.028(4) -0.030(5) -0.036(5)
F17B 0.069(10) 0.051(6) 0.065(9) 0.036(6) -0.031(7) -0.015(6)
F18B 0.055(4) 0.100(7) 0.030(4) 0.002(4) 0.017(3) -0.027(4)
O3 0.0333(13) 0.0214(12) 0.0292(14) 0.0041(11) 0.0144(11) -0.0017(10)
C9 0.0342(19) 0.0261(19) 0.026(2) 0.0051(15) 0.0091(15) -0.0071(15)
C10 0.045(2) 0.0245(19) 0.035(2) 0.0058(17) 0.0096(18) -0.0029(17)
C11 0.046(2) 0.032(2) 0.037(2) 0.0091(18) 0.0062(19) -0.0084(18)
C12 0.046(2) 0.037(2) 0.037(2) -0.0004(19) 0.0200(19) -0.0133(19)
F19 0.0743(19) 0.0254(12) 0.0423(15) 0.0034(11) 0.0130(13) -0.0093(12)
F20 0.0401(13) 0.0467(15) 0.0439(15) -0.0075(12) 0.0059(11) -0.0072(11)
F21 0.0504(14) 0.0288(12) 0.0351(13) 0.0000(10) 0.0144(11) 0.0048(10)
F22 0.0682(18) 0.0401(15) 0.0437(16) 0.0173(12) 0.0024(13) -0.0087(13)
F23 0.0468(14) 0.0346(13) 0.0543(17) 0.0082(12) 0.0082(12) 0.0093(11)
F24 0.0504(15) 0.0393(14) 0.0423(15) 0.0063(12) -0.0042(12) -0.0087(12)
F25 0.0709(18) 0.0508(16) 0.0330(14) -0.0097(12) 0.0236(13) -0.0170(14)
F26 0.0671(18) 0.0408(15) 0.0525(17) 0.0014(13) 0.0331(14) -0.0199(13)
F27 0.0404(14) 0.0447(15) 0.0551(17) -0.0039(13) 0.0222(12) -0.0016(12)
O4 0.0177(11) 0.0306(14) 0.0298(14) 0.0013(11) 0.0035(10) 0.0055(10)
C13 0.0191(16) 0.042(2) 0.027(2) -0.0052(17) 0.0031(14) 0.0062(15)
C14 0.0259(19) 0.054(3) 0.044(3) -0.008(2) 0.0090(18) 0.0053(19)
C15 0.0256(19) 0.044(2) 0.040(3) -0.0043(19) -0.0013(17) 0.0074(17)
C16 0.028(2) 0.046(3) 0.054(3) 0.006(2) 0.0143(19) 0.0011(18)
F28 0.0429(15) 0.082(2) 0.0330(15) 0.0090(14) 0.0121(11) 0.0083(14)
F29 0.0370(13) 0.0621(18) 0.0484(16) -0.0273(14) 0.0025(12) 0.0047(12)
F30 0.0364(14) 0.084(2) 0.0495(17) -0.0217(16) 0.0163(12) 0.0103(14)
F31 0.0451(15) 0.0335(14) 0.071(2) -0.0036(13) -0.0003(13) 0.0144(12)
F32 0.0217(11) 0.0634(18) 0.0672(19) -0.0065(15) -0.0031(11) 0.0110(12)
F33 0.0427(14) 0.0570(17) 0.0355(15) 0.0062(12) -0.0067(11) 0.0088(12)
F34 0.0387(14) 0.0656(19) 0.067(2) 0.0044(16) 0.0261(14) -0.0045(13)
F35 0.0431(14) 0.0395(15) 0.072(2) 0.0175(14) 0.0185(13) 0.0029(12)
F36 0.0404(14) 0.0488(16) 0.0529(17) -0.0137(13) 0.0061(12) -0.0100(12)
O1A 0.026(3) 0.029(4) 0.015(3) -0.004(3) -0.011(2) 0.012(3)
C1A 0.019(3) 0.025(5) 0.026(4) 0.000(3) 0.000(3) 0.002(4)
C2A 0.041(4) 0.026(3) 0.028(4) 0.002(3) 0.001(3) 0.011(3)
C3A 0.036(4) 0.035(4) 0.049(5) -0.002(3) 0.015(4) 0.005(3)
C4A 0.042(4) 0.043(4) 0.046(5) -0.005(4) 0.002(4) 0.008(4)
F1A 0.052(3) 0.038(2) 0.039(3) -0.0033(18) -0.001(2) -0.001(2)
F2A 0.051(3) 0.025(2) 0.074(4) 0.003(2) -0.007(2) 0.007(2)
F3A 0.048(3) 0.037(2) 0.041(3) 0.0037(19) -0.006(2) 0.0004(18)
F4A 0.019(2) 0.072(4) 0.065(4) -0.022(4) -0.001(2) 0.002(3)
F5A 0.042(3) 0.039(3) 0.068(5) -0.012(3) 0.025(4) 0.013(2)
F6A 0.045(4) 0.059(4) 0.044(5) 0.009(3) 0.016(3) -0.006(3)
F7A 0.064(3) 0.058(3) 0.040(3) 0.005(2) -0.004(2) 0.033(2)
F8A 0.097(6) 0.101(5) 0.056(4) 0.020(4) 0.052(4) 0.030(4)
F9A 0.064(4) 0.072(4) 0.030(3) -0.012(3) -0.014(2) 0.027(3)
O1C 0.047(8) 0.038(7) 0.060(13) 0.021(6) 0.018(7) 0.030(5)
C1C 0.031(7) 0.015(6) 0.022(5) 0.002(4) 0.002(4) -0.005(5)
C2C 0.029(6) 0.034(7) 0.101(13) -0.006(7) -0.015(7) 0.002(5)
C3C 0.038(6) 0.048(8) 0.049(8) -0.025(6) -0.009(6) 0.011(6)
C4C 0.031(6) 0.059(8) 0.039(7) -0.006(6) -0.002(5) 0.000(5)
F1C 0.052(3) 0.038(2) 0.039(3) -0.0033(18) -0.001(2) -0.001(2)
F2C 0.051(3) 0.025(2) 0.074(4) 0.003(2) -0.007(2) 0.007(2)
F3C 0.048(3) 0.037(2) 0.041(3) 0.0037(19) -0.006(2) 0.0004(18)
F4C 0.044(5) 0.080(8) 0.055(6) -0.042(5) -0.009(4) 0.012(4)
F5C 0.048(5) 0.077(9) 0.072(9) -0.032(6) 0.014(6) 0.014(6)
F6C 0.059(6) 0.081(9) 0.029(6) -0.002(5) 0.017(5) 0.019(6)
F7C 0.040(4) 0.054(5) 0.080(6) 0.013(4) -0.018(4) 0.019(3)
F8C 0.074(6) 0.072(6) 0.033(4) 0.003(4) -0.001(4) -0.007(5)
F9C 0.044(4) 0.052(5) 0.065(6) -0.013(5) 0.000(4) -0.017(4)
O2A 0.0310(13) 0.0352(15) 0.0260(14) 0.0005(11) 0.0142(11) 0.0000(11)
C5A 0.0314(19) 0.030(2) 0.027(2) -0.0048(16) 0.0132(15) -0.0005(15)
C6A 0.080(4) 0.061(3) 0.040(3) 0.013(2) 0.020(3) 0.036(3)
C7A 0.091(4) 0.046(3) 0.067(4) -0.027(3) 0.056(4) -0.032(3)
C8A 0.031(2) 0.038(2) 0.045(3) -0.0087(19) 0.0055(18) 0.0047(17)
F10A 0.216(5) 0.063(2) 0.067(2) 0.034(2) 0.055(3) 0.070(3)
F11A 0.062(2) 0.129(3) 0.0326(16) -0.0073(18) -0.0114(14) 0.050(2)
F12A 0.114(3) 0.089(3) 0.0288(16) 0.0070(16) 0.0256(17) 0.031(2)
F13A 0.119(3) 0.0501(19) 0.116(3) -0.045(2) 0.080(3) -0.045(2)
F14A 0.110(3) 0.066(2) 0.102(3) -0.027(2) 0.082(2) -0.042(2)
F15A 0.0366(16) 0.137(4) 0.090(3) -0.058(3) 0.0148(17) -0.024(2)
F16A 0.078(2) 0.065(2) 0.0541(19) 0.0011(16) -0.0095(16) 0.0373(17)
F17A 0.0432(14) 0.0344(13) 0.0594(18) -0.0163(12) 0.0081(12) -0.0074(11)
F18A 0.0410(14) 0.0568(18) 0.075(2) -0.0272(16) 0.0239(14) 0.0004(13)
O3A 0.028(3) 0.039(4) 0.0206(18) 0.0041(18) 0.006(2) -0.001(3)
C9A 0.031(3) 0.045(4) 0.022(2) 0.006(3) 0.004(2) 0.006(3)
C10A 0.072(6) 0.073(6) 0.022(3) 0.011(3) 0.022(4) 0.017(4)
C11A 0.048(3) 0.054(3) 0.031(2) -0.002(2) 0.005(2) 0.006(2)
C12A 0.043(3) 0.108(8) 0.027(4) 0.010(5) -0.006(3) 0.000(5)
F19A 0.100(4) 0.085(4) 0.064(3) 0.017(3) -0.016(3) 0.053(3)
F20A 0.085(4) 0.058(3) 0.054(3) -0.002(2) 0.009(3) 0.037(3)
F21A 0.094(4) 0.050(2) 0.051(2) 0.0158(19) 0.034(3) 0.003(3)
F22A 0.086(6) 0.088(6) 0.0195(19) 0.005(2) 0.006(3) 0.017(5)
F23A 0.079(7) 0.059(2) 0.049(2) -0.008(2) -0.006(5) 0.003(3)
F24A 0.054(3) 0.053(4) 0.047(2) -0.007(3) 0.021(2) 0.017(2)
F25A 0.047(2) 0.162(7) 0.044(3) -0.007(4) -0.0168(18) -0.008(4)
F26A 0.0345(19) 0.141(5) 0.047(2) 0.000(3) 0.0064(17) 0.029(3)
F27A 0.062(4) 0.093(5) 0.042(2) 0.000(3) -0.005(2) -0.031(3)
O3C 0.028(3) 0.039(4) 0.0206(18) 0.0041(18) 0.006(2) -0.001(3)
C9C 0.031(3) 0.045(4) 0.022(2) 0.006(3) 0.004(2) 0.006(3)
C10C 0.072(6) 0.073(6) 0.022(3) 0.011(3) 0.022(4) 0.017(4)
C11C 0.048(3) 0.054(3) 0.031(2) -0.002(2) 0.005(2) 0.006(2)
C12C 0.043(3) 0.108(8) 0.027(4) 0.010(5) -0.006(3) 0.000(5)
F19C 0.100(4) 0.085(4) 0.064(3) 0.017(3) -0.016(3) 0.053(3)
F20C 0.085(4) 0.058(3) 0.054(3) -0.002(2) 0.009(3) 0.037(3)
F21C 0.094(4) 0.050(2) 0.051(2) 0.0158(19) 0.034(3) 0.003(3)
F22C 0.086(6) 0.088(6) 0.0195(19) 0.005(2) 0.006(3) 0.017(5)
F23C 0.079(7) 0.059(2) 0.049(2) -0.008(2) -0.006(5) 0.003(3)
F24C 0.054(3) 0.053(4) 0.047(2) -0.007(3) 0.021(2) 0.017(2)
F25C 0.047(2) 0.162(7) 0.044(3) -0.007(4) -0.0168(18) -0.008(4)
F26C 0.0345(19) 0.141(5) 0.047(2) 0.000(3) 0.0064(17) 0.029(3)
F27C 0.062(4) 0.093(5) 0.042(2) 0.000(3) -0.005(2) -0.031(3)
O4A 0.022(4) 0.020(4) 0.021(6) 0.007(3) 0.002(3) 0.002(3)
C13A 0.025(4) 0.029(5) 0.055(7) 0.000(5) 0.016(5) 0.000(4)
C14A 0.038(5) 0.030(4) 0.083(8) -0.009(4) 0.022(5) -0.007(4)
C15A 0.050(8) 0.045(7) 0.060(10) 0.009(6) 0.010(7) 0.003(6)
C16A 0.043(4) 0.047(5) 0.061(6) -0.011(4) -0.003(4) -0.007(3)
F28A 0.058(4) 0.030(3) 0.126(7) -0.014(4) 0.041(4) -0.015(3)
F29A 0.067(7) 0.046(5) 0.100(10) -0.036(6) 0.045(6) -0.014(4)
F30A 0.043(6) 0.031(3) 0.114(8) 0.008(4) 0.028(5) 0.008(5)
F31A 0.075(4) 0.065(4) 0.077(4) 0.030(3) 0.032(3) -0.002(3)
F32A 0.041(4) 0.058(5) 0.102(7) -0.005(4) 0.036(4) -0.013(3)
F33A 0.044(4) 0.050(4) 0.048(4) -0.004(3) 0.017(3) 0.001(3)
F34A 0.025(2) 0.060(4) 0.083(5) -0.018(3) -0.003(2) 0.003(2)
F35A 0.053(4) 0.065(5) 0.041(5) -0.004(3) -0.005(3) -0.002(3)
F36A 0.047(3) 0.066(5) 0.101(6) -0.031(4) -0.008(4) -0.017(3)
O4C 0.033(5) 0.018(5) 0.032(9) 0.005(4) 0.002(5) 0.003(4)
C13C 0.032(6) 0.029(6) 0.035(6) 0.005(5) 0.010(5) -0.003(4)
C14C 0.041(6) 0.035(5) 0.045(6) 0.009(4) 0.019(5) 0.002(5)
C15C 0.049(10) 0.031(7) 0.115(19) -0.017(9) 0.055(11) -0.016(7)
C16C 0.043(4) 0.047(5) 0.061(6) -0.011(4) -0.003(4) -0.007(3)
F28C 0.083(6) 0.027(3) 0.071(5) 0.007(3) 0.031(4) -0.004(3)
F29C 0.049(7) 0.042(4) 0.073(5) 0.007(4) 0.037(5) 0.014(6)
F30C 0.107(6) 0.055(4) 0.043(4) 0.019(3) 0.014(4) 0.005(4)
F31C 0.066(6) 0.080(6) 0.060(6) -0.024(5) 0.039(4) -0.010(5)
F32C 0.055(6) 0.055(5) 0.083(7) 0.008(4) 0.033(5) -0.019(4)
F33C 0.040(4) 0.059(5) 0.150(10) -0.011(5) 0.031(5) 0.007(3)
F34C 0.058(5) 0.064(5) 0.085(6) -0.005(5) -0.012(4) -0.025(4)
F35C 0.088(8) 0.069(6) 0.047(7) 0.020(5) -0.022(6) -0.013(6)
F36C 0.089(11) 0.069(10) 0.028(5) -0.012(4) 0.013(5) -0.030(7)
C101 0.034(2) 0.057(3) 0.064(3) 0.001(3) 0.021(2) 0.010(2)
O102 0.0295(14) 0.0422(17) 0.0403(17) -0.0029(14) 0.0010(12) 0.0102(12)
C103 0.033(2) 0.047(3) 0.067(3) 0.010(2) 0.005(2) 0.015(2)
C104 0.042(2) 0.047(3) 0.051(3) 0.002(2) -0.015(2) 0.019(2)
O105 0.0322(14) 0.0415(17) 0.0383(17) 0.0130(13) -0.0017(12) 0.0032(12)
C106 0.060(3) 0.042(3) 0.033(2) 0.006(2) -0.008(2) 0.016(2)
C107 0.047(2) 0.044(3) 0.038(3) 0.019(2) 0.005(2) -0.001(2)
O108 0.0369(14) 0.0341(15) 0.0227(14) 0.0052(11) 0.0030(11) 0.0061(12)
C109 0.032(2) 0.056(3) 0.033(2) 0.007(2) 0.0130(17) -0.0013(19)
C110 0.035(2) 0.046(2) 0.033(2) 0.0003(19) 0.0114(17) 0.0125(18)
O111 0.0313(14) 0.0384(16) 0.0284(15) 0.0071(12) 0.0080(11) 0.0095(12)
C112 0.0270(18) 0.033(2) 0.033(2) 0.0023(17) 0.0007(16) 0.0089(15)
C113 0.037(2) 0.042(2) 0.033(2) 0.0081(19) 0.0000(17) 0.0119(18)
O114 0.0309(13) 0.0346(15) 0.0214(13) 0.0022(11) 0.0035(10) 0.0025(11)
C115 0.052(3) 0.036(2) 0.027(2) 0.0052(17) 0.0114(18) 0.0044(19)
C116 0.047(2) 0.046(3) 0.026(2) 0.0025(18) 0.0113(18) -0.004(2)
O117 0.0342(15) 0.0391(17) 0.0485(19) 0.0104(14) 0.0204(13) 0.0031(13)
C118 0.032(2) 0.065(3) 0.040(3) -0.002(2) 0.0155(19) 0.003(2)
C201 0.056(3) 0.026(2) 0.031(3) 0.006(2) 0.007(3) 0.009(2)
O202 0.0385(18) 0.0287(17) 0.0294(18) 0.0023(14) 0.0103(14) -0.0041(15)
C203 0.049(3) 0.027(2) 0.039(3) -0.008(2) 0.020(3) -0.010(2)
C204 0.046(3) 0.031(3) 0.047(3) -0.011(2) 0.016(3) -0.010(2)
O205 0.0312(17) 0.039(2) 0.036(2) -0.0156(16) 0.0052(15) -0.0073(15)
C206 0.030(3) 0.053(4) 0.040(3) -0.010(3) 0.006(2) -0.007(3)
C207 0.023(2) 0.060(4) 0.051(4) -0.006(3) 0.000(2) 0.003(2)
O208 0.0274(17) 0.045(2) 0.038(2) -0.0034(16) 0.0025(14) 0.0079(15)
C209 0.043(3) 0.043(3) 0.038(3) -0.002(2) -0.001(2) 0.016(3)
C210 0.056(3) 0.036(3) 0.031(3) 0.003(2) 0.004(2) 0.015(3)
O211 0.0417(19) 0.0302(18) 0.0311(19) 0.0033(15) 0.0097(14) -0.0031(15)
C212 0.052(3) 0.033(3) 0.041(3) -0.001(2) 0.018(3) -0.007(2)
C213 0.041(3) 0.035(3) 0.056(4) -0.004(3) 0.012(3) -0.013(3)
O214 0.0351(18) 0.0330(19) 0.0325(19) -0.0012(15) 0.0027(15) -0.0100(15)
C215 0.029(2) 0.050(3) 0.038(3) -0.002(3) 0.001(2) -0.013(2)
C216 0.022(2) 0.053(3) 0.035(3) 0.004(2) -0.0027(19) -0.005(2)
O217 0.0310(17) 0.0364(19) 0.0346(19) 0.0022(15) 0.0051(15) 0.0035(14)
C218 0.041(3) 0.045(3) 0.028(3) 0.007(2) 0.003(2) 0.007(2)
C401 0.056(3) 0.026(2) 0.031(3) 0.006(2) 0.007(3) 0.009(2)
O402 0.0385(18) 0.0287(17) 0.0294(18) 0.0023(14) 0.0103(14) -0.0041(15)
C403 0.049(3) 0.027(2) 0.039(3) -0.008(2) 0.020(3) -0.010(2)
C404 0.046(3) 0.031(3) 0.047(3) -0.011(2) 0.016(3) -0.010(2)
O405 0.0312(17) 0.039(2) 0.036(2) -0.0156(16) 0.0052(15) -0.0073(15)
C406 0.030(3) 0.053(4) 0.040(3) -0.010(3) 0.006(2) -0.007(3)
C407 0.023(2) 0.060(4) 0.051(4) -0.006(3) 0.000(2) 0.003(2)
O408 0.0274(17) 0.045(2) 0.038(2) -0.0034(16) 0.0025(14) 0.0079(15)
C409 0.043(3) 0.043(3) 0.038(3) -0.002(2) -0.001(2) 0.016(3)
C410 0.056(3) 0.036(3) 0.031(3) 0.003(2) 0.004(2) 0.015(3)
O411 0.0417(19) 0.0302(18) 0.0311(19) 0.0033(15) 0.0097(14) -0.0031(15)
C412 0.052(3) 0.033(3) 0.041(3) -0.001(2) 0.018(3) -0.007(2)
C413 0.041(3) 0.035(3) 0.056(4) -0.004(3) 0.012(3) -0.013(3)
O414 0.0351(18) 0.0330(19) 0.0325(19) -0.0012(15) 0.0027(15) -0.0100(15)
C415 0.029(2) 0.050(3) 0.038(3) -0.002(3) 0.001(2) -0.013(2)
C416 0.022(2) 0.053(3) 0.035(3) 0.004(2) -0.0027(19) -0.005(2)
O417 0.0310(17) 0.0364(19) 0.0346(19) 0.0022(15) 0.0051(15) 0.0035(14)
C418 0.041(3) 0.045(3) 0.028(3) 0.007(2) 0.003(2) 0.007(2)
F901 0.075(3) 0.062(3) 0.054(2) 0.012(2) -0.016(2) -0.015(2)
C901 0.025(3) 0.035(3) 0.029(3) -0.004(2) -0.005(2) -0.005(3)
C902 0.017(3) 0.033(3) 0.051(5) -0.004(3) 0.001(2) -0.003(2)
C903 0.031(3) 0.034(4) 0.050(5) 0.000(4) 0.014(3) -0.011(2)
C904 0.048(5) 0.029(3) 0.044(4) 0.005(3) 0.008(3) -0.005(3)
C905 0.041(3) 0.024(3) 0.041(5) -0.008(3) 0.000(3) 0.003(2)
C906 0.024(3) 0.039(4) 0.028(3) -0.006(2) 0.002(2) 0.000(3)
F971 0.075(3) 0.062(3) 0.054(2) 0.012(2) -0.016(2) -0.015(2)
C971 0.025(3) 0.035(3) 0.029(3) -0.004(2) -0.005(2) -0.005(3)
C972 0.017(3) 0.033(3) 0.051(5) -0.004(3) 0.001(2) -0.003(2)
C973 0.031(3) 0.034(4) 0.050(5) 0.000(4) 0.014(3) -0.011(2)
C974 0.048(5) 0.029(3) 0.044(4) 0.005(3) 0.008(3) -0.005(3)
C975 0.041(3) 0.024(3) 0.041(5) -0.008(3) 0.000(3) 0.003(2)
C976 0.024(3) 0.039(4) 0.028(3) -0.006(2) 0.002(2) 0.000(3)
F911 0.0340(17) 0.088(3) 0.059(2) 0.015(2) -0.0007(16) 0.0079(18)
C911 0.027(2) 0.032(3) 0.046(4) 0.005(3) 0.001(2) 0.001(2)
C912 0.040(3) 0.037(4) 0.042(4) -0.001(3) 0.013(3) 0.001(3)
C913 0.051(3) 0.037(4) 0.026(3) -0.001(2) -0.008(3) 0.004(3)
C914 0.029(3) 0.033(3) 0.058(4) -0.017(3) -0.011(3) 0.003(2)
C915 0.035(3) 0.035(3) 0.055(4) -0.008(3) 0.011(3) -0.006(2)
C916 0.041(3) 0.029(3) 0.036(3) 0.002(2) 0.005(2) -0.002(2)
F961 0.0340(17) 0.088(3) 0.059(2) 0.015(2) -0.0007(16) 0.0079(18)
C961 0.027(2) 0.032(3) 0.046(4) 0.005(3) 0.001(2) 0.001(2)
C962 0.040(3) 0.037(4) 0.042(4) -0.001(3) 0.013(3) 0.001(3)
C963 0.051(3) 0.037(4) 0.026(3) -0.001(2) -0.008(3) 0.004(3)
C964 0.029(3) 0.033(3) 0.058(4) -0.017(3) -0.011(3) 0.003(2)
C965 0.035(3) 0.035(3) 0.055(4) -0.008(3) 0.011(3) -0.006(2)
C966 0.041(3) 0.029(3) 0.036(3) 0.002(2) 0.005(2) -0.002(2)
F921 0.053(2) 0.132(4) 0.052(2) 0.000(3) 0.0020(19) -0.034(3)
C921 0.026(3) 0.111(7) 0.034(4) -0.011(4) 0.013(3) -0.025(4)
C922 0.037(3) 0.092(6) 0.031(3) 0.004(3) 0.009(3) 0.033(4)
C923 0.072(5) 0.032(3) 0.064(5) -0.016(3) 0.014(4) 0.010(3)
C924 0.063(4) 0.036(4) 0.035(4) -0.018(3) 0.001(3) -0.009(3)
C925 0.047(3) 0.043(4) 0.014(3) -0.005(2) -0.009(2) -0.011(3)
C926 0.036(3) 0.042(3) 0.021(3) -0.004(2) 0.001(2) -0.013(2)
F981 0.053(2) 0.132(4) 0.052(2) 0.000(3) 0.0020(19) -0.034(3)
C981 0.026(3) 0.111(7) 0.034(4) -0.011(4) 0.013(3) -0.025(4)
C982 0.037(3) 0.092(6) 0.031(3) 0.004(3) 0.009(3) 0.033(4)
C983 0.072(5) 0.032(3) 0.064(5) -0.016(3) 0.014(4) 0.010(3)
C984 0.063(4) 0.036(4) 0.035(4) -0.018(3) 0.001(3) -0.009(3)
C985 0.047(3) 0.043(4) 0.014(3) -0.005(2) -0.009(2) -0.011(3)
C986 0.036(3) 0.042(3) 0.021(3) -0.004(2) 0.001(2) -0.013(2)
F931 0.207(5) 0.062(3) 0.083(3) -0.003(2) 0.031(3) 0.031(3)
C931 0.111(6) 0.030(3) 0.036(4) -0.009(2) 0.026(4) 0.005(3)
C932 0.059(4) 0.077(6) 0.045(4) -0.025(4) 0.027(3) 0.002(4)
C933 0.101(6) 0.055(4) 0.045(4) -0.017(3) 0.046(4) -0.037(5)
C934 0.127(8) 0.054(5) 0.030(3) 0.006(3) 0.016(4) 0.001(4)
C935 0.064(4) 0.114(7) 0.034(4) -0.010(5) 0.000(3) 0.002(5)
C936 0.076(5) 0.072(5) 0.038(4) -0.018(4) 0.019(4) -0.041(4)
F951 0.207(5) 0.062(3) 0.083(3) -0.003(2) 0.031(3) 0.031(3)
C951 0.111(6) 0.030(3) 0.036(4) -0.009(2) 0.026(4) 0.005(3)
C952 0.059(4) 0.077(6) 0.045(4) -0.025(4) 0.027(3) 0.002(4)
C953 0.101(6) 0.055(4) 0.045(4) -0.017(3) 0.046(4) -0.037(5)
C954 0.127(8) 0.054(5) 0.030(3) 0.006(3) 0.016(4) 0.001(4)
C955 0.064(4) 0.114(7) 0.034(4) -0.010(5) 0.000(3) 0.002(5)
C956 0.076(5) 0.072(5) 0.038(4) -0.018(4) 0.019(4) -0.041(4)
C942 0.045(3) 0.048(3) 0.062(3) -0.006(3) 0.010(2) 0.002(2)
C943 0.053(3) 0.040(3) 0.054(3) -0.002(2) -0.009(2) 0.009(2)
C944 0.069(3) 0.038(3) 0.043(3) -0.003(2) 0.007(2) -0.006(2)
F941 0.089(5) 0.079(5) 0.075(5) 0.013(4) 0.037(4) -0.010(4)

loop_
_atom_type_symbol
_atom_type_description
_atom_type_scat_dispersion_real
_atom_type_scat_dispersion_imag
_atom_type_scat_source
C C 0.0033 0.0016 'International Tables Vol C Tables 4.2.6.8 and 6.1.1.4'
H H 0.0000 0.0000 'International Tables Vol C Tables 4.2.6.8 and 6.1.1.4'
O O 0.0106 0.0060 'International Tables Vol C Tables 4.2.6.8 and 6.1.1.4'
F F 0.0171 0.0103 'International Tables Vol C Tables 4.2.6.8 and 6.1.1.4'
Al Al 0.0645 0.0514 'International Tables Vol C Tables 4.2.6.8 and 6.1.1.4'
In In -0.7276 1.3100 'International Tables Vol C Tables 4.2.6.8 and 6.1.1.4'

loop_
_geom_angle_atom_site_label_1
_geom_angle_atom_site_label_2
_geom_angle_atom_site_label_3
_geom_angle
_geom_angle_site_symmetry_1
_geom_angle_site_symmetry_3
O2B Al1 O1B 107.9(15) . .
O2B Al1 O4 111.5(9) . .
O1B Al1 O4 115.8(14) . .
O2B Al1 O3 110.5(10) . .
O1B Al1 O3 103.0(12) . .
O4 Al1 O3 107.82(13) . .
O2B Al1 O2 7.3(15) . .
O1B Al1 O2 110.2(14) . .
O4 Al1 O2 104.6(6) . .
O3 Al1 O2 115.9(7) . .
O2B Al1 O1 107.1(11) . .
O1B Al1 O1 3.9(17) . .
O4 Al1 O1 113.1(5) . .
O3 Al1 O1 106.8(4) . .
O2 Al1 O1 108.9(8) . .
O1C Al1A O4A 102.1(9) . .
O1C Al1A O3A 103.5(13) . .
O4A Al1A O3A 125.5(11) . .
O1C Al1A O2A 118.3(9) . .
O4A Al1A O2A 107.4(6) . .
O3A Al1A O2A 101.3(9) . .
O1C Al1A O3C 101.4(9) . .
O4A Al1A O3C 117.9(6) . .
O3A Al1A O3C 9.3(12) . .
O2A Al1A O3C 109.9(3) . .
O1C Al1A O4C 110.8(9) . .
O4A Al1A O4C 12.6(8) . .
O3A Al1A O4C 113.4(11) . .
O2A Al1A O4C 109.2(7) . .
O3C Al1A O4C 106.3(7) . .
O1C Al1A O1A 8.3(13) . .
O4A Al1A O1A 104.1(5) . .
O3A Al1A O1A 108.0(11) . .
O2A Al1A O1A 110.2(5) . .
O3C Al1A O1A 107.1(6) . .
O4C Al1A O1A 114.0(6) . .
C1 O1 Al1 143.9(10) . .
O1 C1 C2 112.3(8) . .
O1 C1 C4 107.1(7) . .
C2 C1 C4 110.2(5) . .
O1 C1 C3 111.7(7) . .
C2 C1 C3 107.5(5) . .
C4 C1 C3 108.0(5) . .
F3 C2 F1 108.0(6) . .
F3 C2 F2 107.3(6) . .
F1 C2 F2 108.3(5) . .
F3 C2 C1 113.0(5) . .
F1 C2 C1 110.4(5) . .
F2 C2 C1 109.7(5) . .
F4 C3 F6 106.9(6) . .
F4 C3 F5 108.2(5) . .
F6 C3 F5 107.2(6) . .
F4 C3 C1 111.8(5) . .
F6 C3 C1 112.7(5) . .
F5 C3 C1 109.9(5) . .
F7 C4 F8 106.8(5) . .
F7 C4 F9 107.7(7) . .
F8 C4 F9 107.7(8) . .
F7 C4 C1 112.9(5) . .
F8 C4 C1 109.1(5) . .
F9 C4 C1 112.4(8) . .
C1B O1B Al1 151(3) . .
O1B C1B C4B 109.8(17) . .
O1B C1B C3B 110.3(18) . .
C4B C1B C3B 110.6(10) . .
O1B C1B C2B 110.0(18) . .
C4B C1B C2B 108.6(10) . .
C3B C1B C2B 107.4(9) . .
F1B C2B F2B 111.9(12) . .
F1B C2B F3B 108.1(14) . .
F2B C2B F3B 107.5(12) . .
F1B C2B C1B 110.6(12) . .
F2B C2B C1B 108.8(10) . .
F3B C2B C1B 109.9(12) . .
F6B C3B F5B 109.2(13) . .
F6B C3B F4B 105.0(12) . .
F5B C3B F4B 108.3(10) . .
F6B C3B C1B 114.5(13) . .
F5B C3B C1B 111.2(10) . .
F4B C3B C1B 108.3(10) . .
F9B C4B F7B 107.0(18) . .
F9B C4B F8B 105.0(18) . .
F7B C4B F8B 113.7(12) . .
F9B C4B C1B 112.4(18) . .
F7B C4B C1B 109.9(11) . .
F8B C4B C1B 108.8(10) . .
C5 O2 Al1 149.7(15) . .
O2 C5 C8 111.1(11) . .
O2 C5 C6 107.9(10) . .
C8 C5 C6 110.4(6) . .
O2 C5 C7 111.8(10) . .
C8 C5 C7 107.2(6) . .
C6 C5 C7 108.4(6) . .
F12 C6 F10 108.0(8) . .
F12 C6 F11 108.1(10) . .
F10 C6 F11 107.3(7) . .
F12 C6 C5 111.2(10) . .
F10 C6 C5 110.6(6) . .
F11 C6 C5 111.5(8) . .
F15 C7 F14 106.3(10) . .
F15 C7 F13 108.3(10) . .
F14 C7 F13 108.0(6) . .
F15 C7 C5 113.9(10) . .
F14 C7 C5 110.2(6) . .
F13 C7 C5 110.0(6) . .
F16 C8 F18 107.2(8) . .
F16 C8 F17 106.6(6) . .
F18 C8 F17 108.0(8) . .
F16 C8 C5 112.1(6) . .
F18 C8 C5 113.4(9) . .
F17 C8 C5 109.3(6) . .
C5B O2B Al1 155(2) . .
O2B C5B C8B 111.1(14) . .
O2B C5B C6B 109.9(14) . .
C8B C5B C6B 110.0(8) . .
O2B C5B C7B 109.1(13) . .
C8B C5B C7B 108.3(8) . .
C6B C5B C7B 108.3(8) . .
F12B C6B F11B 108.8(12) . .
F12B C6B F10B 106.8(11) . .
F11B C6B F10B 107.5(8) . .
F12B C6B C5B 110.5(11) . .
F11B C6B C5B 112.7(11) . .
F10B C6B C5B 110.2(7) . .
F15B C7B F14B 112.3(13) . .
F15B C7B F13B 106.8(9) . .
F14B C7B F13B 110.1(13) . .
F15B C7B C5B 109.6(7) . .
F14B C7B C5B 110.2(13) . .
F13B C7B C5B 107.7(8) . .
F16B C8B F18B 108.2(9) . .
F16B C8B F17B 109.3(12) . .
F18B C8B F17B 104.6(11) . .
F16B C8B C5B 111.2(8) . .
F18B C8B C5B 111.8(8) . .
F17B C8B C5B 111.5(11) . .
C9 O3 Al1 146.6(2) . .
O3 C9 C12 108.3(3) . .
O3 C9 C10 110.3(3) . .
C12 C9 C10 109.2(3) . .
O3 C9 C11 110.3(3) . .
C12 C9 C11 109.2(3) . .
C10 C9 C11 109.5(3) . .
F21 C10 F20 107.6(3) . .
F21 C10 F19 107.0(3) . .
F20 C10 F19 108.3(3) . .
F21 C10 C9 110.3(3) . .
F20 C10 C9 111.0(3) . .
F19 C10 C9 112.4(3) . .
F24 C11 F22 107.4(3) . .
F24 C11 F23 107.5(3) . .
F22 C11 F23 106.9(3) . .
F24 C11 C9 110.8(3) . .
F22 C11 C9 112.6(3) . .
F23 C11 C9 111.4(3) . .
F27 C12 F25 107.8(4) . .
F27 C12 F26 107.7(3) . .
F25 C12 F26 107.4(3) . .
F27 C12 C9 111.2(3) . .
F25 C12 C9 110.7(3) . .
F26 C12 C9 111.8(3) . .
C13 O4 Al1 147.4(3) . .
O4 C13 C14 111.5(3) . .
O4 C13 C15 108.3(3) . .
C14 C13 C15 110.6(3) . .
O4 C13 C16 109.0(3) . .
C14 C13 C16 108.5(3) . .
C15 C13 C16 108.9(3) . .
F28 C14 F29 108.3(4) . .
F28 C14 F30 107.2(4) . .
F29 C14 F30 107.1(4) . .
F28 C14 C13 112.2(4) . .
F29 C14 C13 110.2(3) . .
F30 C14 C13 111.7(3) . .
F33 C15 F31 108.0(4) . .
F33 C15 F32 107.8(3) . .
F31 C15 F32 107.5(3) . .
F33 C15 C13 111.7(3) . .
F31 C15 C13 109.6(3) . .
F32 C15 C13 112.1(3) . .
F36 C16 F35 108.3(4) . .
F36 C16 F34 108.2(4) . .
F35 C16 F34 107.2(4) . .
F36 C16 C13 110.7(3) . .
F35 C16 C13 110.4(3) . .
F34 C16 C13 111.9(4) . .
C1A O1A Al1A 142.7(7) . .
O1A C1A C2A 114.9(6) . .
O1A C1A C3A 106.7(8) . .
C2A C1A C3A 109.6(6) . .
O1A C1A C4A 107.6(7) . .
C2A C1A C4A 108.4(6) . .
C3A C1A C4A 109.5(6) . .
F3A C2A F1A 105.0(5) . .
F3A C2A F2A 108.5(6) . .
F1A C2A F2A 106.2(5) . .
F3A C2A C1A 111.8(5) . .
F1A C2A C1A 111.5(6) . .
F2A C2A C1A 113.3(5) . .
F6A C3A F4A 107.9(7) . .
F6A C3A F5A 106.3(7) . .
F4A C3A F5A 108.9(7) . .
F6A C3A C1A 111.6(6) . .
F4A C3A C1A 110.6(6) . .
F5A C3A C1A 111.4(6) . .
F9A C4A F7A 108.7(6) . .
F9A C4A F8A 106.8(7) . .
F7A C4A F8A 110.8(7) . .
F9A C4A C1A 109.5(6) . .
F7A C4A C1A 111.5(6) . .
F8A C4A C1A 109.5(6) . .
C1C O1C Al1A 157.4(17) . .
O1C C1C C3C 108.1(12) . .
O1C C1C C2C 108.6(12) . .
C3C C1C C2C 108.7(9) . .
O1C C1C C4C 114.0(12) . .
C3C C1C C4C 108.4(8) . .
C2C C1C C4C 109.0(8) . .
F3C C2C F2C 105.3(9) . .
F3C C2C F1C 102.4(9) . .
F2C C2C F1C 107.8(9) . .
F3C C2C C1C 115.2(9) . .
F2C C2C C1C 113.2(9) . .
F1C C2C C1C 112.0(8) . .
F6C C3C F4C 106.6(11) . .
F6C C3C F5C 105.8(11) . .
F4C C3C F5C 108.9(10) . .
F6C C3C C1C 111.1(9) . .
F4C C3C C1C 110.5(9) . .
F5C C3C C1C 113.7(9) . .
F8C C4C F7C 108.3(9) . .
F8C C4C F9C 104.0(9) . .
F7C C4C F9C 109.1(9) . .
F8C C4C C1C 111.3(8) . .
F7C C4C C1C 113.1(8) . .
F9C C4C C1C 110.6(8) . .
C5A O2A Al1A 150.5(3) . .
O2A C5A C8A 111.3(3) . .
O2A C5A C6A 110.3(3) . .
C8A C5A C6A 108.2(3) . .
O2A C5A C7A 108.3(3) . .
C8A C5A C7A 109.1(3) . .
C6A C5A C7A 109.7(4) . .
F11A C6A F12A 107.8(5) . .
F11A C6A F10A 107.6(5) . .
F12A C6A F10A 107.4(4) . .
F11A C6A C5A 110.4(4) . .
F12A C6A C5A 114.0(4) . .
F10A C6A C5A 109.3(5) . .
F15A C7A F13A 108.0(5) . .
F15A C7A F14A 107.2(5) . .
F13A C7A F14A 108.6(4) . .
F15A C7A C5A 110.8(4) . .
F13A C7A C5A 109.9(4) . .
F14A C7A C5A 112.2(4) . .
F16A C8A F18A 108.8(4) . .
F16A C8A F17A 106.5(4) . .
F18A C8A F17A 106.5(3) . .
F16A C8A C5A 110.4(3) . .
F18A C8A C5A 113.1(4) . .
F17A C8A C5A 111.3(3) . .
C9A O3A Al1A 152(2) . .
O3A C9A C10A 110.9(15) . .
O3A C9A C12A 108.8(13) . .
C10A C9A C12A 110.8(10) . .
O3A C9A C11A 109.7(15) . .
C10A C9A C11A 108.6(11) . .
C12A C9A C11A 108.0(11) . .
F20A C10A F21A 111.8(12) . .
F20A C10A F19A 105.3(11) . .
F21A C10A F19A 109.8(12) . .
F20A C10A C9A 109.1(10) . .
F21A C10A C9A 110.1(10) . .
F19A C10A C9A 110.8(11) . .
F24A C11A F23A 111.8(16) . .
F24A C11A F22A 107.9(17) . .
F23A C11A F22A 106.8(18) . .
F24A C11A C9A 109.8(13) . .
F23A C11A C9A 109.8(15) . .
F22A C11A C9A 110.7(16) . .
F25A C12A F27A 108.3(12) . .
F25A C12A F26A 110.5(12) . .
F27A C12A F26A 106.3(12) . .
F25A C12A C9A 113.5(12) . .
F27A C12A C9A 108.6(10) . .
F26A C12A C9A 109.3(11) . .
C9C O3C Al1A 145.2(10) . .
O3C C9C C12C 112.4(6) . .
O3C C9C C11C 106.9(7) . .
C12C C9C C11C 110.0(6) . .
O3C C9C C10C 109.3(7) . .
C12C C9C C10C 108.8(6) . .
C11C C9C C10C 109.4(6) . .
F19C C10C F20C 110.2(6) . .
F19C C10C F21C 106.6(6) . .
F20C C10C F21C 106.3(7) . .
F19C C10C C9C 113.8(7) . .
F20C C10C C9C 111.0(6) . .
F21C C10C C9C 108.6(5) . .
F24C C11C F22C 108.8(8) . .
F24C C11C F23C 105.9(8) . .
F22C C11C F23C 107.6(9) . .
F24C C11C C9C 112.6(7) . .
F22C C11C C9C 111.9(8) . .
F23C C11C C9C 109.8(8) . .
F25C C12C F27C 108.2(7) . .
F25C C12C F26C 106.5(6) . .
F27C C12C F26C 106.4(6) . .
F25C C12C C9C 112.5(6) . .
F27C C12C C9C 111.8(6) . .
F26C C12C C9C 110.9(6) . .
C13A O4A Al1A 148.4(13) . .
O4A C13A C14A 108.7(9) . .
O4A C13A C15A 112.7(10) . .
C14A C13A C15A 109.3(8) . .
O4A C13A C16A 109.6(8) . .
C14A C13A C16A 108.6(7) . .
C15A C13A C16A 107.9(7) . .
F30A C14A F29A 108.8(10) . .
F30A C14A F28A 106.1(9) . .
F29A C14A F28A 108.8(10) . .
F30A C14A C13A 110.4(8) . .
F29A C14A C13A 110.5(9) . .
F28A C14A C13A 112.1(6) . .
F31A C15A F33A 106.8(8) . .
F31A C15A F32A 110.0(9) . .
F33A C15A F32A 106.3(9) . .
F31A C15A C13A 110.2(8) . .
F33A C15A C13A 110.8(8) . .
F32A C15A C13A 112.5(8) . .
F34A C16A F35A 107.2(9) . .
F34A C16A F36A 107.1(7) . .
F35A C16A F36A 106.7(9) . .
F34A C16A C13A 111.1(8) . .
F35A C16A C13A 111.1(8) . .
F36A C16A C13A 113.3(8) . .
C13C O4C Al1A 149.7(15) . .
O4C C13C C15C 109.6(12) . .
O4C C13C C14C 106.4(9) . .
C15C C13C C14C 110.3(8) . .
O4C C13C C16C 111.3(10) . .
C15C C13C C16C 110.2(8) . .
C14C C13C C16C 108.9(8) . .
F29C C14C F30C 108.6(11) . .
F29C C14C F28C 108.4(11) . .
F30C C14C F28C 108.1(8) . .
F29C C14C C13C 110.0(10) . .
F30C C14C C13C 109.2(7) . .
F28C C14C C13C 112.4(8) . .
F31C C15C F33C 105.8(11) . .
F31C C15C F32C 106.9(10) . .
F33C C15C F32C 108.4(10) . .
F31C C15C C13C 111.5(9) . .
F33C C15C C13C 111.4(9) . .
F32C C15C C13C 112.5(10) . .
F35C C16C F36C 107.2(11) . .
F35C C16C F34C 108.4(9) . .
F36C C16C F34C 107.7(11) . .
F35C C16C C13C 111.5(8) . .
F36C C16C C13C 111.3(9) . .
F34C C16C C13C 110.5(8) . .
O102 C101 C118 111.3(4) . .
O102 C101 H10A 109.4 . .
C118 C101 H10A 109.4 . .
O102 C101 H10B 109.4 . .
C118 C101 H10B 109.4 . .
H10A C101 H10B 108.0 . .
C103 O102 C101 114.8(4) . .
O102 C103 C104 110.5(4) . .
O102 C103 H10C 109.5 . .
C104 C103 H10C 109.5 . .
O102 C103 H10D 109.5 . .
C104 C103 H10D 109.5 . .
H10C C103 H10D 108.1 . .
O105 C104 C103 111.2(4) . .
O105 C104 H10E 109.4 . .
C103 C104 H10E 109.4 . .
O105 C104 H10F 109.4 . .
C103 C104 H10F 109.4 . .
H10E C104 H10F 108.0 . .
C106 O105 C104 115.0(3) . .
O105 C106 C107 110.8(4) . .
O105 C106 H10G 109.5 . .
C107 C106 H10G 109.5 . .
O105 C106 H10H 109.5 . .
C107 C106 H10H 109.5 . .
H10G C106 H10H 108.1 . .
O108 C107 C106 111.5(4) . .
O108 C107 H10I 109.3 . .
C106 C107 H10I 109.3 . .
O108 C107 H10J 109.3 . .
C106 C107 H10J 109.3 . .
H10I C107 H10J 108.0 . .
C109 O108 C107 115.2(3) . .
O108 C109 C110 111.8(3) . .
O108 C109 H10K 109.3 . .
C110 C109 H10K 109.3 . .
O108 C109 H10L 109.3 . .
C110 C109 H10L 109.3 . .
H10K C109 H10L 107.9 . .
O111 C110 C109 112.4(4) . .
O111 C110 H11A 109.1 . .
C109 C110 H11A 109.1 . .
O111 C110 H11B 109.1 . .
C109 C110 H11B 109.1 . .
H11A C110 H11B 107.9 . .
C112 O111 C110 115.0(3) . .
O111 C112 C113 111.3(3) . .
O111 C112 H11C 109.4 . .
C113 C112 H11C 109.4 . .
O111 C112 H11D 109.4 . .
C113 C112 H11D 109.4 . .
H11C C112 H11D 108.0 . .
O114 C113 C112 110.5(3) . .
O114 C113 H11E 109.5 . .
C112 C113 H11E 109.5 . .
O114 C113 H11F 109.5 . .
C112 C113 H11F 109.5 . .
H11E C113 H11F 108.1 . .
C113 O114 C115 113.6(3) . .
O114 C115 C116 110.8(4) . .
O114 C115 H11G 109.5 . .
C116 C115 H11G 109.5 . .
O114 C115 H11H 109.5 . .
C116 C115 H11H 109.5 . .
H11G C115 H11H 108.1 . .
O117 C116 C115 111.7(3) . .
O117 C116 H11I 109.3 . .
C115 C116 H11I 109.3 . .
O117 C116 H11J 109.3 . .
C115 C116 H11J 109.3 . .
H11I C116 H11J 107.9 . .
C116 O117 C118 115.0(3) . .
O117 C118 C101 110.5(4) . .
O117 C118 H11K 109.5 . .
C101 C118 H11K 109.5 . .
O117 C118 H11L 109.5 . .
C101 C118 H11L 109.5 . .
H11K C118 H11L 108.1 . .
O202 C201 C218 109.3(4) . .
O202 C201 H20A 109.8 . .
C218 C201 H20A 109.8 . .
O202 C201 H20B 109.8 . .
C218 C201 H20B 109.8 . .
H20A C201 H20B 108.3 . .
C201 O202 C203 113.4(4) . .
O202 C203 C204 109.9(4) . .
O202 C203 H20C 109.7 . .
C204 C203 H20C 109.7 . .
O202 C203 H20D 109.7 . .
C204 C203 H20D 109.7 . .
H20C C203 H20D 108.2 . .
O205 C204 C203 109.0(4) . .
O205 C204 H20E 109.9 . .
C203 C204 H20E 109.9 . .
O205 C204 H20F 109.9 . .
C203 C204 H20F 109.9 . .
H20E C204 H20F 108.3 . .
C206 O205 C204 113.1(4) . .
O205 C206 C207 109.7(5) . .
O205 C206 H20G 109.7 . .
C207 C206 H20G 109.7 . .
O205 C206 H20H 109.7 . .
C207 C206 H20H 109.7 . .
H20G C206 H20H 108.2 . .
O208 C207 C206 109.1(4) . .
O208 C207 H20I 109.9 . .
C206 C207 H20I 109.9 . .
O208 C207 H20J 109.9 . .
C206 C207 H20J 109.9 . .
H20I C207 H20J 108.3 . .
C207 O208 C209 112.7(4) . .
O208 C209 C210 109.0(4) . .
O208 C209 H20K 109.9 . .
C210 C209 H20K 109.9 . .
O208 C209 H20L 109.9 . .
C210 C209 H20L 109.9 . .
H20K C209 H20L 108.3 . .
O211 C210 C209 109.3(5) . .
O211 C210 H21A 109.8 . .
C209 C210 H21A 109.8 . .
O211 C210 H21B 109.8 . .
C209 C210 H21B 109.8 . .
H21A C210 H21B 108.3 . .
C212 O211 C210 112.8(4) . .
O211 C212 C213 109.6(5) . .
O211 C212 H21C 109.8 . .
C213 C212 H21C 109.8 . .
O211 C212 H21D 109.8 . .
C213 C212 H21D 109.8 . .
H21C C212 H21D 108.2 . .
O214 C213 C212 109.5(8) . .
O214 C213 H21E 109.8 . .
C212 C213 H21E 109.8 . .
O214 C213 H21F 109.8 . .
C212 C213 H21F 109.8 . .
H21E C213 H21F 108.2 . .
C213 O214 C215 113.8(6) . .
O214 C215 C216 108.7(5) . .
O214 C215 H21G 110.0 . .
C216 C215 H21G 110.0 . .
O214 C215 H21H 110.0 . .
C216 C215 H21H 110.0 . .
H21G C215 H21H 108.3 . .
O217 C216 C215 109.0(4) . .
O217 C216 H21I 109.9 . .
C215 C216 H21I 109.9 . .
O217 C216 H21J 109.9 . .
C215 C216 H21J 109.9 . .
H21I C216 H21J 108.3 . .
C218 O217 C216 113.5(4) . .
O217 C218 C201 109.6(4) . .
O217 C218 H21K 109.7 . .
C201 C218 H21K 109.7 . .
O217 C218 H21L 109.7 . .
C201 C218 H21L 109.7 . .
H21K C218 H21L 108.2 . .
O402 C401 C418 110.0(16) . .
O402 C401 H40A 109.7 . .
C418 C401 H40A 109.7 . .
O402 C401 H40B 109.7 . .
C418 C401 H40B 109.7 . .
H40A C401 H40B 108.2 . .
C401 O402 C403 115.3(13) . .
O402 C403 C404 112.6(16) . .
O402 C403 H40C 109.1 . .
C404 C403 H40C 109.1 . .
O402 C403 H40D 109.1 . .
C404 C403 H40D 109.1 . .
H40C C403 H40D 107.8 . .
O405 C404 C403 111.8(17) . .
O405 C404 H40E 109.3 . .
C403 C404 H40E 109.3 . .
O405 C404 H40F 109.3 . .
C403 C404 H40F 109.3 . .
H40E C404 H40F 107.9 . .
C406 O405 C404 113.3(13) . .
O405 C406 C407 108.8(16) . .
O405 C406 H40G 109.9 . .
C407 C406 H40G 109.9 . .
O405 C406 H40H 109.9 . .
C407 C406 H40H 109.9 . .
H40G C406 H40H 108.3 . .
O408 C407 C406 109.2(15) . .
O408 C407 H40I 109.8 . .
C406 C407 H40I 109.8 . .
O408 C407 H40J 109.8 . .
C406 C407 H40J 109.8 . .
H40I C407 H40J 108.3 . .
C409 O408 C407 113.0(13) . .
O408 C409 C410 109.8(15) . .
O408 C409 H40K 109.7 . .
C410 C409 H40K 109.7 . .
O408 C409 H40L 109.7 . .
C410 C409 H40L 109.7 . .
H40K C409 H40L 108.2 . .
O411 C410 C409 110.7(17) . .
O411 C410 H41A 109.5 . .
C409 C410 H41A 109.5 . .
O411 C410 H41B 109.5 . .
C409 C410 H41B 109.5 . .
H41A C410 H41B 108.1 . .
C410 O411 C412 113.2(15) . .
O411 C412 C413 108.9(19) . .
O411 C412 H41C 109.9 . .
C413 C412 H41C 109.9 . .
O411 C412 H41D 109.9 . .
C413 C412 H41D 109.9 . .
H41C C412 H41D 108.3 . .
O414 C413 C412 114(2) . .
O414 C413 H41E 108.8 . .
C412 C413 H41E 108.8 . .
O414 C413 H41F 108.8 . .
C412 C413 H41F 108.8 . .
H41E C413 H41F 107.7 . .
C413 O414 C415 113.8(14) . .
O414 C415 C416 110.9(16) . .
O414 C415 H41G 109.5 . .
C416 C415 H41G 109.5 . .
O414 C415 H41H 109.5 . .
C416 C415 H41H 109.5 . .
H41G C415 H41H 108.0 . .
O417 C416 C415 109.4(16) . .
O417 C416 H41I 109.8 . .
C415 C416 H41I 109.8 . .
O417 C416 H41J 109.8 . .
C415 C416 H41J 109.8 . .
H41I C416 H41J 108.2 . .
C418 O417 C416 113.9(13) . .
O417 C418 C401 109.9(16) . .
O417 C418 H41K 109.7 . .
C401 C418 H41K 109.7 . .
O417 C418 H41L 109.7 . .
C401 C418 H41L 109.7 . .
H41K C418 H41L 108.2 . .
F901 C901 C902 117.0(4) . .
F901 C901 C906 123.0(4) . .
C902 C901 C906 120.0 . .
C903 C902 C901 120.0 . .
C903 C902 H902 120.0 . .
C901 C902 H902 120.0 . .
C902 C903 C904 120.0 . .
C902 C903 H903 120.0 . .
C904 C903 H903 120.0 . .
C905 C904 C903 120.0 . .
C905 C904 H904 120.0 . .
C903 C904 H904 120.0 . .
C906 C905 C904 120.0 . .
C906 C905 H905 120.0 . .
C904 C905 H905 120.0 . .
C905 C906 C901 120.0 . .
C905 C906 H906 120.0 . .
C901 C906 H906 120.0 . .
F971 C971 C972 131.8(14) . .
F971 C971 C976 108.0(14) . .
C972 C971 C976 120.0 . .
C971 C972 C973 120.0 . .
C971 C972 H972 120.0 . .
C973 C972 H972 120.0 . .
C972 C973 C974 120.0 . .
C972 C973 H973 120.0 . .
C974 C973 H973 120.0 . .
C975 C974 C973 120.0 . .
C975 C974 H974 120.0 . .
C973 C974 H974 120.0 . .
C974 C975 C976 120.0 . .
C974 C975 H975 120.0 . .
C976 C975 H975 120.0 . .
C975 C976 C971 120.0 . .
C975 C976 H976 120.0 . .
C971 C976 H976 120.0 . .
F911 C911 C912 121.1(4) . .
F911 C911 C916 118.9(4) . .
C912 C911 C916 120.0 . .
C911 C912 C913 120.0 . .
C911 C912 H912 120.0 . .
C913 C912 H912 120.0 . .
C912 C913 C914 120.0 . .
C912 C913 H913 120.0 . .
C914 C913 H913 120.0 . .
C915 C914 C913 120.0 . .
C915 C914 H914 120.0 . .
C913 C914 H914 120.0 . .
C914 C915 C916 120.0 . .
C914 C915 H915 120.0 . .
C916 C915 H915 120.0 . .
C915 C916 C911 120.0 . .
C915 C916 H916 120.0 . .
C911 C916 H916 120.0 . .
F961 C961 C962 120.0(8) . .
F961 C961 C966 120.0(8) . .
C962 C961 C966 120.0 . .
C961 C962 C963 120.0 . .
C961 C962 H962 120.0 . .
C963 C962 H962 120.0 . .
C964 C963 C962 120.0 . .
C964 C963 H963 120.0 . .
C962 C963 H963 120.0 . .
C965 C964 C963 120.0 . .
C965 C964 H964 120.0 . .
C963 C964 H964 120.0 . .
C964 C965 C966 120.0 . .
C964 C965 H965 120.0 . .
C966 C965 H965 120.0 . .
C965 C966 C961 120.0 . .
C965 C966 H966 120.0 . .
C961 C966 H966 120.0 . .
F921 C921 C922 122.2(5) . .
F921 C921 C926 117.8(5) . .
C922 C921 C926 120.0 . .
C923 C922 C921 120.0 . .
C923 C922 H922 120.0 . .
C921 C922 H922 120.0 . .
C922 C923 C924 120.0 . .
C922 C923 H923 120.0 . .
C924 C923 H923 120.0 . .
C925 C924 C923 120.0 . .
C925 C924 H924 120.0 . .
C923 C924 H924 120.0 . .
C924 C925 C926 120.0 . .
C924 C925 H925 120.0 . .
C926 C925 H925 120.0 . .
C925 C926 C921 120.0 . .
C925 C926 H926 120.0 . .
C921 C926 H926 120.0 . .
C982 C981 C986 120.0 . .
C982 C981 F981 119.7(8) . .
C986 C981 F981 120.2(8) . .
C981 C982 C983 120.0 . .
C981 C982 H982 120.0 . .
C983 C982 H982 120.0 . .
C982 C983 C984 120.0 . .
C982 C983 H983 120.0 . .
C984 C983 H983 120.0 . .
C985 C984 C983 120.0 . .
C985 C984 H984 120.0 . .
C983 C984 H984 120.0 . .
C984 C985 C986 120.0 . .
C984 C985 H985 120.0 . .
C986 C985 H985 120.0 . .
C985 C986 C981 120.0 . .
C985 C986 H986 120.0 . .
C981 C986 H986 120.0 . .
F931 C931 C932 118.2(6) . .
F931 C931 C936 121.8(6) . .
C932 C931 C936 120.0 . .
C933 C932 C931 120.0 . .
C933 C932 H932 120.0 . .
C931 C932 H932 120.0 . .
C932 C933 C934 120.0 . .
C932 C933 H933 120.0 . .
C934 C933 H933 120.0 . .
C933 C934 C935 120.0 . .
C933 C934 H934 120.0 . .
C935 C934 H934 120.0 . .
C936 C935 C934 120.0 . .
C936 C935 H935 120.0 . .
C934 C935 H935 120.0 . .
C935 C936 C931 120.0 . .
C935 C936 H936 120.0 . .
C931 C936 H936 120.0 . .
C952 C951 C956 120.0 . .
C952 C951 F951 118.6(8) . .
C956 C951 F951 121.4(8) . .
C953 C952 C951 120.0 . .
C953 C952 H952 120.0 . .
C951 C952 H952 120.0 . .
C952 C953 C954 120.0 . .
C952 C953 H953 120.0 . .
C954 C953 H953 120.0 . .
C953 C954 C955 120.0 . .
C953 C954 H954 120.0 . .
C955 C954 H954 120.0 . .
C954 C955 C956 120.0 . .
C954 C955 H955 120.0 . .
C956 C955 H955 120.0 . .
C955 C956 C951 120.0 . .
C955 C956 H956 120.0 . .
C951 C956 H956 120.0 . .
C944 C942 C943 119.1(5) 3_655 .
C944 C942 H942 120.5 3_655 .
C943 C942 H942 120.5 . .
C942 C943 C944 119.4(5) . .
C942 C943 H943 120.3 . .
C944 C943 H943 120.3 . .
F941 C944 C942 118.4(6) . 3_655
F941 C944 C943 120.1(6) . .
C942 C944 C943 121.5(5) 3_655 .
F941 C944 H944 0.8 . .
C942 C944 H944 119.3 3_655 .
C943 C944 H944 119.3 . .

loop_
_geom_bond_atom_site_label_1
_geom_bond_atom_site_label_2
_geom_bond_distance
_geom_bond_site_symmetry_2
Al1 O2B 1.689(17) .
Al1 O1B 1.69(3) .
Al1 O4 1.720(2) .
Al1 O3 1.729(3) .
Al1 O2 1.739(13) .
Al1 O1 1.752(10) .
Al1A O1C 1.606(15) .
Al1A O4A 1.694(13) .
Al1A O3A 1.72(2) .
Al1A O2A 1.721(3) .
Al1A O3C 1.726(11) .
Al1A O4C 1.758(14) .
Al1A O1A 1.790(9) .
O1 C1 1.350(7) .
C1 C2 1.538(8) .
C1 C4 1.548(7) .
C1 C3 1.566(7) .
C2 F3 1.321(7) .
C2 F1 1.341(7) .
C2 F2 1.351(6) .
C3 F4 1.309(7) .
C3 F6 1.339(7) .
C3 F5 1.348(7) .
C4 F7 1.295(7) .
C4 F8 1.331(7) .
C4 F9 1.342(8) .
O1B C1B 1.353(12) .
C1B C4B 1.543(12) .
C1B C3B 1.547(12) .
C1B C2B 1.560(12) .
C2B F1B 1.304(12) .
C2B F2B 1.331(11) .
C2B F3B 1.339(12) .
C3B F6B 1.327(12) .
C3B F5B 1.347(12) .
C3B F4B 1.349(12) .
C4B F9B 1.333(13) .
C4B F7B 1.345(12) .
C4B F8B 1.367(12) .
O2 C5 1.341(9) .
C5 C8 1.552(9) .
C5 C6 1.554(9) .
C5 C7 1.566(9) .
C6 F12 1.316(11) .
C6 F10 1.332(7) .
C6 F11 1.338(9) .
C7 F15 1.316(11) .
C7 F14 1.338(9) .
C7 F13 1.348(8) .
C8 F16 1.313(8) .
C8 F18 1.333(10) .
C8 F17 1.338(8) .
O2B C5B 1.346(11) .
C5B C8B 1.553(10) .
C5B C6B 1.554(10) .
C5B C7B 1.566(11) .
C6B F12B 1.321(12) .
C6B F11B 1.326(11) .
C6B F10B 1.338(9) .
C7B F15B 1.319(10) .
C7B F14B 1.332(12) .
C7B F13B 1.343(10) .
C8B F16B 1.317(10) .
C8B F18B 1.326(10) .
C8B F17B 1.345(12) .
O3 C9 1.348(4) .
C9 C12 1.552(5) .
C9 C10 1.559(5) .
C9 C11 1.563(5) .
C10 F21 1.322(4) .
C10 F20 1.322(5) .
C10 F19 1.342(4) .
C11 F24 1.328(5) .
C11 F22 1.334(4) .
C11 F23 1.342(5) .
C12 F27 1.320(5) .
C12 F25 1.333(5) .
C12 F26 1.348(5) .
O4 C13 1.358(4) .
C13 C14 1.543(5) .
C13 C15 1.546(5) .
C13 C16 1.572(6) .
C14 F28 1.323(5) .
C14 F29 1.332(5) .
C14 F30 1.340(4) .
C15 F33 1.317(5) .
C15 F31 1.332(5) .
C15 F32 1.342(4) .
C16 F36 1.314(5) .
C16 F35 1.334(5) .
C16 F34 1.336(4) .
O1A C1A 1.363(9) .
C1A C2A 1.541(9) .
C1A C3A 1.554(8) .
C1A C4A 1.579(9) .
C2A F3A 1.288(7) .
C2A F1A 1.329(8) .
C2A F2A 1.336(7) .
C3A F6A 1.321(8) .
C3A F4A 1.339(8) .
C3A F5A 1.342(8) .
C4A F9A 1.319(8) .
C4A F7A 1.329(7) .
C4A F8A 1.332(9) .
O1C C1C 1.360(11) .
C1C C3C 1.550(11) .
C1C C2C 1.553(10) .
C1C C4C 1.565(11) .
C2C F3C 1.330(11) .
C2C F2C 1.334(10) .
C2C F1C 1.348(10) .
C3C F6C 1.313(12) .
C3C F4C 1.332(10) .
C3C F5C 1.358(11) .
C4C F8C 1.315(10) .
C4C F7C 1.330(10) .
C4C F9C 1.336(11) .
O2A C5A 1.343(4) .
C5A C8A 1.535(5) .
C5A C6A 1.545(6) .
C5A C7A 1.567(6) .
C6A F11A 1.323(7) .
C6A F12A 1.323(5) .
C6A F10A 1.343(6) .
C7A F15A 1.322(7) .
C7A F13A 1.324(6) .
C7A F14A 1.332(5) .
C8A F16A 1.316(5) .
C8A F18A 1.332(5) .
C8A F17A 1.338(5) .
O3A C9A 1.355(12) .
C9A C10A 1.540(12) .
C9A C12A 1.540(12) .
C9A C11A 1.551(12) .
C10A F20A 1.324(11) .
C10A F21A 1.337(11) .
C10A F19A 1.342(12) .
C11A F24A 1.309(13) .
C11A F23A 1.336(13) .
C11A F22A 1.337(13) .
C12A F25A 1.299(12) .
C12A F27A 1.335(13) .
C12A F26A 1.345(12) .
O3C C9C 1.358(7) .
C9C C12C 1.534(8) .
C9C C11C 1.552(8) .
C9C C10C 1.554(9) .
C10C F19C 1.301(8) .
C10C F20C 1.336(8) .
C10C F21C 1.353(9) .
C11C F24C 1.318(8) .
C11C F22C 1.346(8) .
C11C F23C 1.349(9) .
C12C F25C 1.324(7) .
C12C F27C 1.326(9) .
C12C F26C 1.364(9) .
O4A C13A 1.347(10) .
C13A C14A 1.547(10) .
C13A C15A 1.551(10) .
C13A C16A 1.552(11) .
C14A F30A 1.326(11) .
C14A F29A 1.326(11) .
C14A F28A 1.338(8) .
C15A F31A 1.326(11) .
C15A F33A 1.338(11) .
C15A F32A 1.346(11) .
C16A F34A 1.328(10) .
C16A F35A 1.346(10) .
C16A F36A 1.347(10) .
O4C C13C 1.354(11) .
C13C C15C 1.539(11) .
C13C C14C 1.540(10) .
C13C C16C 1.544(10) .
C14C F29C 1.321(9) .
C14C F30C 1.328(9) .
C14C F28C 1.330(10) .
C15C F31C 1.331(12) .
C15C F33C 1.335(12) .
C15C F32C 1.337(11) .
C16C F35C 1.324(10) .
C16C F36C 1.329(11) .
C16C F34C 1.345(9) .
C101 O102 1.424(6) .
C101 C118 1.465(7) .
C101 H10A 0.9900 .
C101 H10B 0.9900 .
O102 C103 1.407(5) .
C103 C104 1.453(7) .
C103 H10C 0.9900 .
C103 H10D 0.9900 .
C104 O105 1.417(5) .
C104 H10E 0.9900 .
C104 H10F 0.9900 .
O105 C106 1.392(5) .
C106 C107 1.476(6) .
C106 H10G 0.9900 .
C106 H10H 0.9900 .
C107 O108 1.411(5) .
C107 H10I 0.9900 .
C107 H10J 0.9900 .
O108 C109 1.399(5) .
C109 C110 1.459(6) .
C109 H10K 0.9900 .
C109 H10L 0.9900 .
C110 O111 1.399(5) .
C110 H11A 0.9900 .
C110 H11B 0.9900 .
O111 C112 1.398(5) .
C112 C113 1.484(6) .
C112 H11C 0.9900 .
C112 H11D 0.9900 .
C113 O114 1.407(5) .
C113 H11E 0.9900 .
C113 H11F 0.9900 .
O114 C115 1.412(5) .
C115 C116 1.471(6) .
C115 H11G 0.9900 .
C115 H11H 0.9900 .
C116 O117 1.409(5) .
C116 H11I 0.9900 .
C116 H11J 0.9900 .
O117 C118 1.409(5) .
C118 H11K 0.9900 .
C118 H11L 0.9900 .
C201 O202 1.412(6) .
C201 C218 1.490(8) .
C201 H20A 0.9900 .
C201 H20B 0.9900 .
O202 C203 1.417(6) .
C203 C204 1.481(8) .
C203 H20C 0.9900 .
C203 H20D 0.9900 .
C204 O205 1.430(6) .
C204 H20E 0.9900 .
C204 H20F 0.9900 .
O205 C206 1.407(7) .
C206 C207 1.474(8) .
C206 H20G 0.9900 .
C206 H20H 0.9900 .
C207 O208 1.425(6) .
C207 H20I 0.9900 .
C207 H20J 0.9900 .
O208 C209 1.427(6) .
C209 C210 1.483(8) .
C209 H20K 0.9900 .
C209 H20L 0.9900 .
C210 O211 1.420(7) .
C210 H21A 0.9900 .
C210 H21B 0.9900 .
O211 C212 1.419(6) .
C212 C213 1.486(11) .
C212 H21C 0.9900 .
C212 H21D 0.9900 .
C213 O214 1.403(10) .
C213 H21E 0.9900 .
C213 H21F 0.9900 .
O214 C215 1.424(6) .
C215 C216 1.480(8) .
C215 H21G 0.9900 .
C215 H21H 0.9900 .
C216 O217 1.433(6) .
C216 H21I 0.9900 .
C216 H21J 0.9900 .
O217 C218 1.413(6) .
C218 H21K 0.9900 .
C218 H21L 0.9900 .
C401 O402 1.405(15) .
C401 C418 1.468(16) .
C401 H40A 0.9900 .
C401 H40B 0.9900 .
O402 C403 1.410(15) .
C403 C404 1.449(16) .
C403 H40C 0.9900 .
C403 H40D 0.9900 .
C404 O405 1.426(15) .
C404 H40E 0.9900 .
C404 H40F 0.9900 .
O405 C406 1.406(15) .
C406 C407 1.476(16) .
C406 H40G 0.9900 .
C406 H40H 0.9900 .
C407 O408 1.423(14) .
C407 H40I 0.9900 .
C407 H40J 0.9900 .
O408 C409 1.416(15) .
C409 C410 1.471(16) .
C409 H40K 0.9900 .
C409 H40L 0.9900 .
C410 O411 1.407(15) .
C410 H41A 0.9900 .
C410 H41B 0.9900 .
O411 C412 1.407(17) .
C412 C413 1.476(18) .
C412 H41C 0.9900 .
C412 H41D 0.9900 .
C413 O414 1.396(15) .
C413 H41E 0.9900 .
C413 H41F 0.9900 .
O414 C415 1.423(15) .
C415 C416 1.475(16) .
C415 H41G 0.9900 .
C415 H41H 0.9900 .
C416 O417 1.419(14) .
C416 H41I 0.9900 .
C416 H41J 0.9900 .
O417 C418 1.411(15) .
C418 H41K 0.9900 .
C418 H41L 0.9900 .
F901 C901 1.303(6) .
C901 C902 1.3900 .
C901 C906 1.3900 .
C902 C903 1.3900 .
C902 H902 0.9500 .
C903 C904 1.3900 .
C903 H903 0.9500 .
C904 C905 1.3900 .
C904 H904 0.9500 .
C905 C906 1.3900 .
C905 H905 0.9500 .
C906 H906 0.9500 .
F971 C971 1.34(2) .
C971 C972 1.3900 .
C971 C976 1.3900 .
C972 C973 1.3900 .
C972 H972 0.9500 .
C973 C974 1.3900 .
C973 H973 0.9500 .
C974 C975 1.3900 .
C974 H974 0.9500 .
C975 C976 1.3900 .
C975 H975 0.9500 .
C976 H976 0.9500 .
F911 C911 1.313(6) .
C911 C912 1.3900 .
C911 C916 1.3900 .
C912 C913 1.3900 .
C912 H912 0.9500 .
C913 C914 1.3900 .
C913 H913 0.9500 .
C914 C915 1.3900 .
C914 H914 0.9500 .
C915 C916 1.3900 .
C915 H915 0.9500 .
C916 H916 0.9500 .
F961 C961 1.32(2) .
C961 C962 1.3900 .
C961 C966 1.3900 .
C962 C963 1.3900 .
C962 H962 0.9500 .
C963 C964 1.3900 .
C963 H963 0.9500 .
C964 C965 1.3900 .
C964 H964 0.9500 .
C965 C966 1.3900 .
C965 H965 0.9500 .
C966 H966 0.9500 .
F921 C921 1.248(7) .
C921 C922 1.3900 .
C921 C926 1.3900 .
C922 C923 1.3900 .
C922 H922 0.9500 .
C923 C924 1.3900 .
C923 H923 0.9500 .
C924 C925 1.3900 .
C924 H924 0.9500 .
C925 C926 1.3900 .
C925 H925 0.9500 .
C926 H926 0.9500 .
F981 C981 1.41(3) .
C981 C982 1.3900 .
C981 C986 1.3900 .
C982 C983 1.3900 .
C982 H982 0.9500 .
C983 C984 1.3900 .
C983 H983 0.9500 .
C984 C985 1.3900 .
C984 H984 0.9500 .
C985 C986 1.3900 .
C985 H985 0.9500 .
C986 H986 0.9500 .
F931 C931 1.310(6) .
C931 C932 1.3900 .
C931 C936 1.3900 .
C932 C933 1.3900 .
C932 H932 0.9500 .
C933 C934 1.3900 .
C933 H933 0.9500 .
C934 C935 1.3900 .
C934 H934 0.9500 .
C935 C936 1.3900 .
C935 H935 0.9500 .
C936 H936 0.9500 .
F951 C951 1.46(4) .
C951 C952 1.3900 .
C951 C956 1.3900 .
C952 C953 1.3900 .
C952 H952 0.9500 .
C953 C954 1.3900 .
C953 H953 0.9500 .
C954 C955 1.3900 .
C954 H954 0.9500 .
C955 C956 1.3900 .
C955 H955 0.9500 .
C956 H956 0.9500 .
C942 C944 1.366(8) 3_655
C942 C943 1.368(8) .
C942 H942 0.9500 .
C943 C944 1.378(8) .
C943 H943 0.9500 .
C944 F941 1.273(8) .
C944 C942 1.366(8) 3_655
C944 H944 0.9500 .
